data_7033748
loop_
_publ_author_name
'Olivari, Martina'
'Montis, Riccardo'
'Karagiannidis, Louise E.'
'Horton, Peter N.'
'Mapp, Lucy K.'
'Coles, Simon J.'
'Light, Mark E.'
'Gale, Philip A.'
'Caltagirone, Claudia'

_publ_section_title
;
 Anion complexation, transport and structural studies of a series of
 bis-methylurea compounds.
;
_journal_issue 5
_journal_name_full 'Dalton transactions (Cambridge, England : 2003)'
_journal_page_first 2138
_journal_page_last 2149
_journal_paper_doi 10.1039/c4dt02893g
_journal_volume 44
_journal_year 2015
_chemical_formula_moiety '3(C23 H19 F6 N5 O2), 2(C16 H36 N), O4 S, H2 O'
_chemical_formula_sum 'C101 H131 F18 N17 O11 S'
_chemical_formula_weight 2133.28
_chemical_name_systematic
;
 ?
;
_space_group_crystal_system monoclinic
_space_group_IT_number 14
_space_group_name_Hall '-P 2ybc'
_space_group_name_H-M_alt 'P 1 21/c 1'
_symmetry_space_group_name_Hall '-P 2ybc'
_symmetry_space_group_name_H-M 'P 1 21/c 1'
_atom_sites_solution_hydrogens mixed
_atom_sites_solution_primary dual
_audit_creation_date 2014-07-09
_audit_creation_method
;
Olex2 1.2
(compiled 2014.06.27 svn.r2953 for OlexSys, GUI svn.r4855)
;
_audit_update_record
;
2014-11-10 deposited with the CCDC.
2014-12-01 downloaded from the CCDC.
;
_cell_angle_alpha 90
_cell_angle_beta 113.087(3)
_cell_angle_gamma 90
_cell_formula_units_Z 4
_cell_length_a 29.281(6)
_cell_length_b 14.001(2)
_cell_length_c 28.838(6)
_cell_measurement_reflns_used 17376
_cell_measurement_temperature 100(2)
_cell_measurement_theta_max 25.0
_cell_measurement_theta_min 2.4
_cell_volume 10876(4)
_computing_cell_refinement 'CrystalClear-SM Expert 2.1 b29 (Rigaku, 2013)'
_computing_data_collection 'CrystalClear-SM Expert 2.1 b29 (Rigaku, 2013)'
_computing_data_reduction 'CrystalClear-SM Expert 2.1 b29 (Rigaku, 2013)'
_computing_molecular_graphics 'Olex2 (Dolomanov et al., 2009)'
_computing_publication_material 'Olex2 (Dolomanov et al., 2009)'
_computing_structure_refinement 'ShelXL (Sheldrick, 2008)'
_computing_structure_solution 'ShelXD (Sheldrick, 2008)'
_diffrn_ambient_temperature 100(2)
_diffrn_detector 'CCD area detector'
_diffrn_detector_area_resol_mean 28.5714
_diffrn_detector_type 'Rigaku HG Saturn724+ (2x2 bin mode)'
_diffrn_measured_fraction_theta_full 0.967
_diffrn_measured_fraction_theta_max 0.984
_diffrn_measurement_details
;
scan:
    Number of images: 109
               Slice: -87.0000 - 22.0000
         Image width: 1.0000
            Exp time: 25.0000
       Rotation axis: Omega
               Omega: 0.0000
               Kappa: -72.0000
                 Phi: 150.0000
                 XTD: 45.0760
              2theta: -17.2654
scan:
    Number of images: 91
               Slice: -18.0000 - 73.0000
         Image width: 1.0000
            Exp time: 25.0000
       Rotation axis: Omega
               Omega: 0.0000
               Kappa: 54.0000
                 Phi: -90.0000
                 XTD: 45.0760
              2theta: -17.2654
scan:
    Number of images: 43
               Slice: -42.0000 - 1.0000
         Image width: 1.0000
            Exp time: 25.0000
       Rotation axis: Omega
               Omega: 0.0000
               Kappa: 18.0000
                 Phi: -90.0000
                 XTD: 45.0760
              2theta: -17.2654
scan:
    Number of images: 20
               Slice: -62.0000 - -42.0000
         Image width: 1.0000
            Exp time: 25.0000
       Rotation axis: Omega
               Omega: 0.0000
               Kappa: -72.0000
                 Phi: 120.0000
                 XTD: 45.0760
              2theta: -17.2654
scan:
    Number of images: 28
               Slice: -107.0000 - -79.0000
         Image width: 1.0000
            Exp time: 25.0000
       Rotation axis: Omega
               Omega: 0.0000
               Kappa: -18.0000
                 Phi: 90.0000
                 XTD: 45.0760
              2theta: -17.2654
;
_diffrn_measurement_device 'four-circle \k diffractometer'
_diffrn_measurement_device_type 'Rigaku AFC12 (Right)'
_diffrn_measurement_method 'profile data from \w-scans'
_diffrn_measurement_specimen_support 'MiTeGen MicroMesh'
_diffrn_orient_matrix_type d*Trek
_diffrn_orient_matrix_UB_11 -0.032355
_diffrn_orient_matrix_UB_12 -0.018798
_diffrn_orient_matrix_UB_13 -0.004553
_diffrn_orient_matrix_UB_21 -0.011719
_diffrn_orient_matrix_UB_22 0.003124
_diffrn_orient_matrix_UB_23 0.070384
_diffrn_orient_matrix_UB_31 -0.029099
_diffrn_orient_matrix_UB_32 0.022305
_diffrn_orient_matrix_UB_33 -0.005835
_diffrn_radiation_collimation 0.3
_diffrn_radiation_monochromator 'Confocal mirrors, HF Varimax'
_diffrn_radiation_probe x-ray
_diffrn_radiation_type MoK\a
_diffrn_radiation_wavelength 0.71075
_diffrn_reflns_av_R_equivalents 0.0862
_diffrn_reflns_av_unetI/netI 0.0820
_diffrn_reflns_Laue_measured_fraction_full 0.967
_diffrn_reflns_Laue_measured_fraction_max 0.984
_diffrn_reflns_limit_h_max 24
_diffrn_reflns_limit_h_min -34
_diffrn_reflns_limit_k_max 16
_diffrn_reflns_limit_k_min -16
_diffrn_reflns_limit_l_max 34
_diffrn_reflns_limit_l_min -32
_diffrn_reflns_number 64072
_diffrn_reflns_point_group_measured_fraction_full 0.967
_diffrn_reflns_point_group_measured_fraction_max 0.984
_diffrn_reflns_theta_full 25.242
_diffrn_reflns_theta_max 25.081
_diffrn_reflns_theta_min 2.430
_diffrn_source 'Rotating Anode'
_diffrn_source_current 55.0
_diffrn_source_power 2.475
_diffrn_source_target Mo
_diffrn_source_type 'Rotating Anode'
_diffrn_source_voltage 45.0
_exptl_absorpt_coefficient_mu 0.125
_exptl_absorpt_correction_T_max 1.000
_exptl_absorpt_correction_T_min 0.574
_exptl_absorpt_correction_type multi-scan
_exptl_absorpt_process_details
;
CrystalClear-SM Expert 3.1 b27 (Rigaku, 2013)
;
_exptl_crystal_colour Colourless
_exptl_crystal_density_diffrn 1.303
_exptl_crystal_description Chip
_exptl_crystal_F_000 4488
_exptl_crystal_size_max 0.2
_exptl_crystal_size_mid 0.15
_exptl_crystal_size_min 0.1
_refine_diff_density_max 0.517
_refine_diff_density_min -0.314
_refine_diff_density_rms 0.062
_refine_ls_extinction_coef 0.00043(14)
_refine_ls_extinction_expression Fc^*^=kFc[1+0.001xFc^2^\l^3^/sin(2\q)]^-1/4^
_refine_ls_extinction_method SHELXL
_refine_ls_goodness_of_fit_ref 1.021
_refine_ls_hydrogen_treatment mixed
_refine_ls_matrix_type full
_refine_ls_number_parameters 1709
_refine_ls_number_reflns 19019
_refine_ls_number_restraints 2570
_refine_ls_restrained_S_all 1.004
_refine_ls_R_factor_all 0.1533
_refine_ls_R_factor_gt 0.1074
_refine_ls_shift/su_max 0.000
_refine_ls_shift/su_mean 0.000
_refine_ls_structure_factor_coef Fsqd
_refine_ls_weighting_details 'w=1/[\s^2^(Fo^2^)+(0.0817P)^2^+36.2933P] where P=(Fo^2^+2Fc^2^)/3'
_refine_ls_weighting_scheme calc
_refine_ls_wR_factor_gt 0.2640
_refine_ls_wR_factor_ref 0.2878
_reflns_Friedel_coverage 0.000
_reflns_number_gt 11124
_reflns_number_total 19019
_reflns_threshold_expression 'I > 2\s(I)'
_cod_data_source_file c4dt02893g2.cif
_cod_data_source_block L2-SO42-(3:1)
_cod_depositor_comments
;
The following automatic conversions were performed:

'_exptl_absorpt_correction_type' value 'Multi-scan' changed to
'multi-scan' according to
/usr/data/users/saulius/crontab/automatic-downloads/rss-feeds/RSC/lib/dictionaries/cif_core.dic
dictionary named 'cif_core.dic' version 2.4.2 from 2011-04-26.

Automatic conversion script
Id: cif_fix_values 3008 2015-01-20 13:52:24Z robertas 
;
_cod_database_code 7033748
_shelxl_version_number 2013-4
_shelx_space_group_comment
;
The symmetry employed for this shelxl refinement is uniquely defined
by the following loop, which should always be used as a source of
symmetry information in preference to the above space-group names.
They are only intended as comments.
;
_olex2_refinement_description
;
1. Fixed Uiso
 At 1.2 times of:
  All C(H) groups, All C(H,H) groups, All N(H) groups, All N(H,H) groups
 At 1.5 times of:
  All C(H,H,H) groups, All O(H,H) groups
2. Restrained distances
 N105-C137 = N105-C117
 1.43 with sigma of 0.02
 N4-H4 = N2-H2 = N3-H3 = N104-H104 = N103-H103 = N102-H102 = N203-H203 = N202-
 H202 = N204-H204 = N205-H205
 0.88 with sigma of 0.002
 H104-H105
 1.93 with sigma of 0.02
 N401-C401 \\sim N401-C405 \\sim N401-C425 \\sim N401-C409 \\sim N401-C429
\\sim N401-C413 \\sim N401-
 C433
 with sigma of 0.02
 N5-C17 \\sim N5-C17A
 with sigma of 0.02
3. Uiso/Uaniso restraints and constraints
N401 \\sim C401 \\sim C405 \\sim C409 \\sim C413 \\sim C425 \\sim C429 \\sim
C433 \\sim C402 \\sim C406 \\sim C410 \\sim C414 \\sim C426 \\sim C430 \\sim
C434 \\sim C403 \\sim C407 \\sim C411 \\sim C415 \\sim C427 \\sim C431 \\sim
C435 \\sim C404 \\sim C408 \\sim C412 \\sim C416 \\sim C428 \\sim C432 \\sim
C436: within 1.7A with sigma of 0.04 and sigma for terminal atoms of 0.08
C17A \\sim C22A \\sim C21A \\sim C20A \\sim C19A \\sim C18A \\sim C18 \\sim C17
\\sim C22 \\sim C21 \\sim C20 \\sim C19 \\sim C23A \\sim C23 \\sim F4 \\sim F4A
\\sim F5A \\sim F6A \\sim F5 \\sim F6: within 1.7A with sigma of 0.04 and sigma
for terminal atoms of 0.08
N105 \\sim C137 \\sim C142 \\sim C122 \\sim C141 \\sim C121 \\sim C140 \\sim
C120 \\sim C139 \\sim C119 \\sim C118 \\sim C138 \\sim C117 \\sim C143 \\sim
C123 \\sim F104 \\sim F105 \\sim F114 \\sim F106 \\sim F115 \\sim F116: within
1.7A with sigma of 0.04 and sigma for terminal atoms of 0.08
4. Rigid body (RIGU) restrains
 All non-hydrogen atoms
 with sigma for 1-2 distances of 0.004 and sigma for 1-3 distances of 0.004
5. Same fragment restrains
{C8, C9, C10, C11, C12, C13, C14, F1, F2, F3}
as
{C17, C18, C19, C20, C21, C22, C23, F4, F5, F6}
{C8, C9, C10, C11, C12, C13, C14, F1, F2, F3}
as
{C17A, C18A, C19A, C20A, C21A, C22A, C23A, F4A, F5A, F6A}
{C8, C9, C10, C11, C12, C13, C14, F1, F2, F3}
as
{C117, C118, C119, C120, C121, C122, C123, F104, F105, F106}
{C8, C9, C10, C11, C12, C13, C14, F1, F2, F3}
as
{C137, C138, C139, C140, C141, C142, C143, F114, F115, F116}
{C8, C9, C10, C11, C12, C13, C14, F1, F2, F3}
as
{C208, C209, C210, C211, C212, C213, C214, F201, F202, F203}
{C405, C406, C407, C408}
as
{C425, C426, C427, C428}
{C409, C410, C411, C412}
as
{C429, C430, C431, C432}
{C413, C414, C415, C416}
as
{C433, C434, C435, C436}
6. Others
 Sof(H10A)=Sof(C137)=Sof(C138)=Sof(H138)=Sof(C139)=Sof(H139)=Sof(C140)=
 Sof(C141)=Sof(H141)=Sof(C142)=Sof(H142)=Sof(C143)=Sof(F114)=Sof(F115)=
 Sof(F116)=1-FVAR(1)
 Sof(H105)=Sof(C117)=Sof(C118)=Sof(H118)=Sof(C119)=Sof(H119)=Sof(C120)=
 Sof(C121)=Sof(H121)=Sof(C122)=Sof(H122)=Sof(C123)=Sof(F104)=Sof(F105)=
 Sof(F106)=FVAR(1)
 Sof(C425)=Sof(H42A)=Sof(H42B)=Sof(C426)=Sof(H42C)=Sof(H42D)=Sof(C427)=
 Sof(H42E)=Sof(H42F)=Sof(C428)=Sof(H42G)=Sof(H42H)=Sof(H42I)=Sof(C429)=
 Sof(H42J)=Sof(H42K)=Sof(C430)=Sof(H43A)=Sof(H43B)=Sof(C431)=Sof(H43C)=
 Sof(H43D)=Sof(C432)=Sof(H43E)=Sof(H43F)=Sof(H43G)=Sof(C433)=Sof(H43H)=
 Sof(H43I)=Sof(C434)=Sof(H43J)=Sof(H43K)=Sof(C435)=Sof(H43L)=Sof(H43M)=
 Sof(C436)=Sof(H43N)=Sof(H43O)=Sof(H43P)=Sof(O611)=Sof(H61A)=Sof(H61B)=1-FVAR(2)
 Sof(C405)=Sof(H40J)=Sof(H40K)=Sof(C406)=Sof(H40L)=Sof(H40M)=Sof(C407)=
 Sof(H40N)=Sof(H40O)=Sof(C408)=Sof(H40P)=Sof(H40Q)=Sof(H40R)=Sof(C409)=
 Sof(H40S)=Sof(H40T)=Sof(C410)=Sof(H41A)=Sof(H41B)=Sof(C411)=Sof(H41C)=
 Sof(H41D)=Sof(C412)=Sof(H41E)=Sof(H41F)=Sof(H41G)=Sof(C413)=Sof(H41H)=
 Sof(H41I)=Sof(C414)=Sof(H41J)=Sof(H41K)=Sof(C415)=Sof(H41L)=Sof(H41M)=
 Sof(C416)=Sof(H41N)=Sof(H41O)=Sof(H41P)=Sof(O601)=Sof(H60A)=Sof(H60B)=FVAR(2)
 Sof(H5B)=Sof(C17A)=Sof(C18A)=Sof(H18A)=Sof(C19A)=Sof(H19A)=Sof(C20A)=
 Sof(C21A)=Sof(H21A)=Sof(C22A)=Sof(H22A)=Sof(C23A)=Sof(F4A)=Sof(F5A)=Sof(F6A)=1-
 FVAR(3)
 Sof(H5A)=Sof(C17)=Sof(C18)=Sof(H18)=Sof(C19)=Sof(H19)=Sof(C20)=Sof(C21)=
 Sof(H21)=Sof(C22)=Sof(H22)=Sof(C23)=Sof(F4)=Sof(F5)=Sof(F6)=FVAR(3)
 Sof(F212)=Sof(F213)=Sof(F214)=1-FVAR(4)
 Sof(F201)=Sof(F202)=Sof(F203)=FVAR(4)
7.a Free rotating group:
 O601(H60A,H60B), O611(H61A,H61B)
7.b Secondary CH2 refined with riding coordinates:
 C6(H6A,H6B), C15(H15A,H15B), C106(H10E,H10F), C115(H11A,H11B), C206(H20D,
 H20E), C215(H21B,H21C), C301(H30A,H30B), C302(H30C,H30D), C303(H30E,H30F),
 C305(H30J,H30K), C306(H30L,H30M), C307(H30N,H30O), C309(H30S,H30T), C310(H31A,
 H31B), C311(H31C,H31D), C313(H31H,H31I), C314(H31J,H31K), C315(H31L,H31M),
 C401(H40A,H40B), C402(H40C,H40D), C403(H40E,H40F), C405(H40J,H40K), C406(H40L,
 H40M), C407(H40N,H40O), C409(H40S,H40T), C410(H41A,H41B), C411(H41C,H41D),
 C413(H41H,H41I), C414(H41J,H41K), C415(H41L,H41M), C425(H42A,H42B), C426(H42C,
 H42D), C427(H42E,H42F), C429(H42J,H42K), C430(H43A,H43B), C431(H43C,H43D),
 C433(H43H,H43I), C434(H43J,H43K), C435(H43L,H43M)
7.c Aromatic/amide H refined with riding coordinates:
 N5(H5A), N5(H5B), C2(H2A), C3(H3A), C4(H4A), C9(H9), C10(H10), C12(H12),
 C13(H13), C18(H18), C19(H19), C21(H21), C22(H22), C18A(H18A), C19A(H19A),
 C21A(H21A), C22A(H22A), N105(H105), N105(H10A), C102(H10B), C103(H10C),
 C104(H10D), C109(H109), C110(H110), C112(H112), C113(H113), C118(H118),
 C119(H119), C121(H121), C122(H122), C138(H138), C139(H139), C141(H141),
 C142(H142), C202(H20A), C203(H20B), C204(H20C), C209(H209), C210(H210),
 C212(H212), C213(H213), C218(H218), C219(H219), C221(H221), C222(H222)
7.d Idealised Me refined as rotating group:
 C304(H30G,H30H,H30I), C308(H30P,H30Q,H30R), C312(H31E,H31F,H31G), C316(H31N,
 H31O,H31P), C404(H40G,H40H,H40I), C408(H40P,H40Q,H40R), C412(H41E,H41F,H41G),
 C416(H41N,H41O,H41P), C428(H42G,H42H,H42I), C432(H43E,H43F,H43G), C436(H43N,
 H43O,H43P)
;
_olex2_computing_structure_refinement_long 'ShelXL (Sheldrick, 2008)'
_olex2_computing_structure_solution_long 'ShelXD (Sheldrick, 2008)'
_olex2_submission_special_instructions 'No special instructions were received'

loop_
_space_group_symop_operation_xyz
'x, y, z'
'-x, y+1/2, -z+1/2'
'-x, -y, -z'
'x, -y-1/2, z-1/2'

loop_
_atom_site_label
_atom_site_type_symbol
_atom_site_fract_x
_atom_site_fract_y
_atom_site_fract_z
_atom_site_U_iso_or_equiv
_atom_site_adp_type
_atom_site_occupancy
_atom_site_site_symmetry_order
_atom_site_calc_flag
_atom_site_refinement_flags_posn
_atom_site_refinement_flags_occupancy
_atom_site_disorder_assembly
_atom_site_disorder_group
O1 O 0.43946(16) 0.7024(3) 0.16931(15) 0.0603(11) Uani 1 1 d . . . .
O2 O 0.17257(17) 0.8230(4) 0.06632(17) 0.0813(15) Uani 1 1 d . . . .
N1 N 0.32146(19) 0.7365(4) 0.04407(17) 0.0609(13) Uani 1 1 d . . . .
N2 N 0.38478(18) 0.6068(4) 0.10929(18) 0.0611(14) Uani 1 1 d D . . .
H2 H 0.3568(12) 0.574(4) 0.098(2) 0.073 Uiso 1 1 d DR . . .
N3 N 0.38537(17) 0.6081(4) 0.18822(17) 0.0522(12) Uani 1 1 d D . . .
H3 H 0.3590(12) 0.572(3) 0.173(2) 0.063 Uiso 1 1 d DR . . .
N4 N 0.2414(2) 0.7533(5) 0.0640(2) 0.0681(15) Uani 1 1 d D . . .
H4 H 0.256(2) 0.697(2) 0.068(3) 0.082 Uiso 1 1 d DR . . .
N5 N 0.2092(2) 0.6961(5) 0.1195(2) 0.0730(16) Uani 1 1 d . . . .
H5A H 0.2334 0.6545 0.1253 0.088 Uiso 0.707(10) 1 calc R P A 1
H5B H 0.2307 0.6488 0.1277 0.088 Uiso 0.293(10) 1 calc R P A 2
C1 C 0.2877(2) 0.7973(5) 0.0135(2) 0.0601(16) Uani 1 1 d . . . .
C2 C 0.2944(3) 0.8433(5) -0.0266(2) 0.0646(17) Uani 1 1 d . . . .
H2A H 0.2702 0.8867 -0.0476 0.077 Uiso 1 1 calc R . . .
C3 C 0.3370(3) 0.8243(5) -0.0350(2) 0.0667(17) Uani 1 1 d . . . .
H3A H 0.3428 0.8546 -0.0616 0.080 Uiso 1 1 calc R . . .
C4 C 0.3710(2) 0.7598(5) -0.0034(2) 0.0608(16) Uani 1 1 d . . . .
H4A H 0.4003 0.7451 -0.0086 0.073 Uiso 1 1 calc R . . .
C5 C 0.3626(2) 0.7171(5) 0.0354(2) 0.0572(15) Uani 1 1 d . . . .
C6 C 0.3983(2) 0.6444(6) 0.0690(2) 0.0650(18) Uani 1 1 d . . . .
H6A H 0.4006 0.5904 0.0479 0.078 Uiso 1 1 calc R . . .
H6B H 0.4316 0.6740 0.0844 0.078 Uiso 1 1 calc R . . .
C7 C 0.4061(2) 0.6448(5) 0.1569(2) 0.0493(14) Uani 1 1 d . . . .
C8 C 0.40123(19) 0.6249(4) 0.2411(2) 0.0475(13) Uani 1 1 d . . . .
C9 C 0.4447(2) 0.6725(5) 0.2702(2) 0.0560(15) Uani 1 1 d . . . .
H9 H 0.4660 0.6968 0.2552 0.067 Uiso 1 1 calc R . . .
C10 C 0.4568(2) 0.6840(5) 0.3218(2) 0.0536(15) Uani 1 1 d . . . .
H10 H 0.4864 0.7167 0.3419 0.064 Uiso 1 1 calc R . . .
C11 C 0.4261(2) 0.6487(5) 0.34433(19) 0.0543(15) Uani 1 1 d . . . .
C12 C 0.3826(2) 0.6008(5) 0.3147(2) 0.0538(15) Uani 1 1 d . . . .
H12 H 0.3613 0.5767 0.3297 0.065 Uiso 1 1 calc R . . .
C13 C 0.3703(2) 0.5884(5) 0.2635(2) 0.0534(15) Uani 1 1 d . . . .
H13 H 0.3409 0.5550 0.2436 0.064 Uiso 1 1 calc R . . .
C14 C 0.4394(2) 0.6642(5) 0.3995(2) 0.0621(16) Uani 1 1 d . . . .
F1 F 0.42499(16) 0.7506(3) 0.40912(15) 0.0874(13) Uani 1 1 d . . . .
F2 F 0.48834(13) 0.6600(3) 0.42667(12) 0.0713(11) Uani 1 1 d . . . .
F3 F 0.41862(14) 0.5992(3) 0.41932(13) 0.0828(12) Uani 1 1 d . . . .
C15 C 0.2412(2) 0.8134(5) 0.0231(2) 0.0652(17) Uani 1 1 d . . . .
H15A H 0.2393 0.8813 0.0318 0.078 Uiso 1 1 calc R . . .
H15B H 0.2117 0.7988 -0.0078 0.078 Uiso 1 1 calc R . . .
C16 C 0.2053(3) 0.7618(6) 0.0820(2) 0.0707(18) Uani 1 1 d . . . .
C17 C 0.1822(4) 0.6830(10) 0.1500(5) 0.058(3) Uani 0.707(10) 1 d . P A 1
C18 C 0.2007(3) 0.6231(8) 0.1929(3) 0.058(3) Uani 0.707(10) 1 d . P A 1
H18 H 0.2314 0.5909 0.2009 0.069 Uiso 0.707(10) 1 calc R P A 1
C19 C 0.1747(3) 0.6109(9) 0.2231(4) 0.065(3) Uani 0.707(10) 1 d . P A 1
H19 H 0.1881 0.5723 0.2525 0.078 Uiso 0.707(10) 1 calc R P A 1
C20 C 0.1288(4) 0.6551(9) 0.2108(4) 0.066(3) Uani 0.707(10) 1 d . P A 1
C21 C 0.1110(3) 0.7186(8) 0.1692(3) 0.061(2) Uani 0.707(10) 1 d . P A 1
H21 H 0.0813 0.7537 0.1625 0.073 Uiso 0.707(10) 1 calc R P A 1
C22 C 0.1369(3) 0.7295(8) 0.1381(3) 0.056(2) Uani 0.707(10) 1 d . P A 1
H22 H 0.1238 0.7686 0.1089 0.067 Uiso 0.707(10) 1 calc R P A 1
C23 C 0.1006(4) 0.6459(10) 0.2440(4) 0.100(3) Uani 0.707(10) 1 d . P A 1
F4 F 0.1000(5) 0.7315(9) 0.2683(4) 0.138(5) Uani 0.707(10) 1 d . P A 1
F5 F 0.1177(4) 0.5772(10) 0.2782(4) 0.177(5) Uani 0.707(10) 1 d . P A 1
F6 F 0.0535(3) 0.6313(10) 0.2195(3) 0.120(4) Uani 0.707(10) 1 d . P A 1
C17A C 0.1762(12) 0.711(2) 0.1433(13) 0.072(6) Uani 0.293(10) 1 d . P A 2
C18A C 0.1817(11) 0.630(2) 0.1733(11) 0.086(6) Uani 0.293(10) 1 d . P A 2
H18A H 0.2026 0.5791 0.1715 0.104 Uiso 0.293(10) 1 calc R P A 2
C19A C 0.1572(11) 0.622(2) 0.2055(12) 0.098(6) Uani 0.293(10) 1 d . P A 2
H19A H 0.1647 0.5703 0.2289 0.117 Uiso 0.293(10) 1 calc R P A 2
C20A C 0.1217(11) 0.688(2) 0.2034(12) 0.092(5) Uani 0.293(10) 1 d . P A 2
C21A C 0.1204(11) 0.775(2) 0.1784(11) 0.104(6) Uani 0.293(10) 1 d . P A 2
H21A H 0.1015 0.8273 0.1826 0.124 Uiso 0.293(10) 1 calc R P A 2
C22A C 0.1468(11) 0.786(2) 0.1474(11) 0.097(6) Uani 0.293(10) 1 d . P A 2
H22A H 0.1447 0.8433 0.1293 0.116 Uiso 0.293(10) 1 calc R P A 2
C23A C 0.0898(8) 0.6722(17) 0.2326(7) 0.111(6) Uani 0.293(10) 1 d . P A 2
F4A F 0.0807(9) 0.5776(15) 0.2358(9) 0.128(6) Uani 0.293(10) 1 d . P A 2
F5A F 0.0475(6) 0.720(2) 0.2099(7) 0.137(7) Uani 0.293(10) 1 d . P A 2
F6A F 0.1128(9) 0.6960(19) 0.2811(7) 0.106(7) Uani 0.293(10) 1 d . P A 2
O101 O 0.44148(14) 0.2295(3) 0.66969(14) 0.0552(11) Uani 1 1 d . . . .
O102 O 0.14745(17) 0.3472(4) 0.5644(2) 0.0928(17) Uani 1 1 d . . . .
N101 N 0.30648(17) 0.2940(4) 0.70164(18) 0.0538(12) Uani 1 1 d . . . .
N102 N 0.37456(16) 0.1819(4) 0.68499(17) 0.0555(13) Uani 1 1 d D . . .
H102 H 0.3452(10) 0.156(4) 0.669(2) 0.067 Uiso 1 1 d DR . . .
N103 N 0.37579(17) 0.1542(4) 0.60787(17) 0.0556(13) Uani 1 1 d D . . .
H103 H 0.3470(10) 0.128(4) 0.603(2) 0.067 Uiso 1 1 d DR . . .
N104 N 0.22171(19) 0.2954(5) 0.6217(2) 0.0691(15) Uani 1 1 d D . . .
H104 H 0.2442(13) 0.251(3) 0.6252(10) 0.083 Uiso 1 1 d DR . . .
N105 N 0.1913(2) 0.2318(5) 0.5428(2) 0.0781(16) Uani 1 1 d D . . .
H105 H 0.2183 0.1979 0.5583 0.094 Uiso 0.570(9) 1 calc DR P B 1
H10A H 0.2163 0.1914 0.5527 0.094 Uiso 0.430(9) 1 calc R P B 2
C101 C 0.2705(2) 0.3423(5) 0.7089(3) 0.0595(15) Uani 1 1 d . . . .
C102 C 0.2766(3) 0.3836(5) 0.7548(3) 0.0704(18) Uani 1 1 d . . . .
H10B H 0.2502 0.4176 0.7585 0.085 Uiso 1 1 calc R . . .
C103 C 0.3218(3) 0.3745(5) 0.7949(3) 0.0658(17) Uani 1 1 d . . . .
H10C H 0.3270 0.4024 0.8266 0.079 Uiso 1 1 calc R . . .
C104 C 0.3589(2) 0.3248(5) 0.7883(2) 0.0584(16) Uani 1 1 d . . . .
H10D H 0.3904 0.3180 0.8153 0.070 Uiso 1 1 calc R . . .
C105 C 0.3504(2) 0.2841(5) 0.7417(2) 0.0512(14) Uani 1 1 d . . . .
C106 C 0.3903(2) 0.2245(5) 0.7346(2) 0.0568(16) Uani 1 1 d . . . .
H10E H 0.4196 0.2653 0.7405 0.068 Uiso 1 1 calc R . . .
H10F H 0.4005 0.1731 0.7602 0.068 Uiso 1 1 calc R . . .
C107 C 0.4004(2) 0.1910(4) 0.6557(2) 0.0484(14) Uani 1 1 d . . . .
C108 C 0.3932(2) 0.1393(4) 0.5703(2) 0.0503(14) Uani 1 1 d . . . .
C109 C 0.4434(2) 0.1404(5) 0.5781(2) 0.0549(15) Uani 1 1 d . . . .
H109 H 0.4677 0.1539 0.6107 0.066 Uiso 1 1 calc R . . .
C110 C 0.4579(2) 0.1221(5) 0.5387(2) 0.0576(16) Uani 1 1 d . . . .
H110 H 0.4922 0.1213 0.5446 0.069 Uiso 1 1 calc R . . .
C111 C 0.4223(2) 0.1048(5) 0.4901(2) 0.0550(15) Uani 1 1 d . . . .
C112 C 0.3726(2) 0.1034(5) 0.4819(2) 0.0588(16) Uani 1 1 d . . . .
H112 H 0.3483 0.0904 0.4492 0.071 Uiso 1 1 calc R . . .
C113 C 0.3581(2) 0.1210(5) 0.5213(2) 0.0570(16) Uani 1 1 d . . . .
H113 H 0.3238 0.1206 0.5153 0.068 Uiso 1 1 calc R . . .
C114 C 0.4368(3) 0.0827(6) 0.4472(2) 0.0720(18) Uani 1 1 d . . . .
F101 F 0.42478(18) -0.0057(4) 0.42985(17) 0.1038(15) Uani 1 1 d . . . .
F102 F 0.48602(16) 0.0887(4) 0.45968(14) 0.0902(14) Uani 1 1 d . . . .
F103 F 0.4155(2) 0.1408(5) 0.40823(16) 0.125(2) Uani 1 1 d . . . .
C115 C 0.2211(2) 0.3526(6) 0.6633(3) 0.0729(19) Uani 1 1 d . . . .
H11A H 0.1935 0.3317 0.6725 0.087 Uiso 1 1 calc R . . .
H11B H 0.2156 0.4205 0.6530 0.087 Uiso 1 1 calc R . . .
C116 C 0.1839(2) 0.2959(6) 0.5753(3) 0.0740(18) Uani 1 1 d . . . .
C117 C 0.1670(5) 0.2038(12) 0.4898(4) 0.064(3) Uani 0.570(9) 1 d D P B 1
C118 C 0.1886(5) 0.1396(12) 0.4670(5) 0.066(3) Uani 0.570(9) 1 d . P B 1
H118 H 0.2188 0.1089 0.4870 0.080 Uiso 0.570(9) 1 calc R P B 1
C119 C 0.1667(4) 0.1201(10) 0.4163(4) 0.064(3) Uani 0.570(9) 1 d . P B 1
H119 H 0.1825 0.0768 0.4019 0.077 Uiso 0.570(9) 1 calc R P B 1
C120 C 0.1225(4) 0.1616(9) 0.3857(3) 0.060(3) Uani 0.570(9) 1 d . P B 1
C121 C 0.1001(5) 0.2280(11) 0.4067(4) 0.060(3) Uani 0.570(9) 1 d . P B 1
H121 H 0.0705 0.2601 0.3861 0.072 Uiso 0.570(9) 1 calc R P B 1
C122 C 0.1225(4) 0.2460(10) 0.4589(4) 0.056(3) Uani 0.570(9) 1 d . P B 1
H122 H 0.1066 0.2885 0.4735 0.067 Uiso 0.570(9) 1 calc R P B 1
C123 C 0.0980(4) 0.1408(10) 0.3305(4) 0.087(3) Uani 0.570(9) 1 d . P B 1
F104 F 0.1072(4) 0.0496(8) 0.3205(4) 0.140(4) Uani 0.570(9) 1 d . P B 1
F105 F 0.1179(4) 0.1888(9) 0.3041(4) 0.113(4) Uani 0.570(9) 1 d . P B 1
F106 F 0.0496(3) 0.1541(9) 0.3089(3) 0.092(3) Uani 0.570(9) 1 d . P B 1
C137 C 0.1567(7) 0.2352(17) 0.4937(5) 0.074(5) Uani 0.430(9) 1 d D P B 2
C138 C 0.1730(7) 0.1692(17) 0.4674(6) 0.077(5) Uani 0.430(9) 1 d . P B 2
H138 H 0.2029 0.1347 0.4844 0.092 Uiso 0.430(9) 1 calc R P B 2
C139 C 0.1457(6) 0.1537(15) 0.4164(6) 0.080(4) Uani 0.430(9) 1 d . P B 2
H139 H 0.1570 0.1100 0.3980 0.096 Uiso 0.430(9) 1 calc R P B 2
C140 C 0.1018(7) 0.2031(16) 0.3930(5) 0.081(5) Uani 0.430(9) 1 d . P B 2
C141 C 0.0853(6) 0.2694(14) 0.4200(5) 0.084(5) Uani 0.430(9) 1 d . P B 2
H141 H 0.0554 0.3038 0.4033 0.101 Uiso 0.430(9) 1 calc R P B 2
C142 C 0.1131(6) 0.2843(16) 0.4713(5) 0.076(5) Uani 0.430(9) 1 d . P B 2
H142 H 0.1020 0.3273 0.4902 0.091 Uiso 0.430(9) 1 calc R P B 2
C143 C 0.0724(6) 0.1914(13) 0.3375(5) 0.112(5) Uani 0.430(9) 1 d . P B 2
F114 F 0.0613(6) 0.0972(11) 0.3257(4) 0.115(5) Uani 0.430(9) 1 d . P B 2
F115 F 0.0951(6) 0.2242(13) 0.3083(5) 0.126(5) Uani 0.430(9) 1 d . P B 2
F116 F 0.0305(5) 0.2388(12) 0.3203(4) 0.136(5) Uani 0.430(9) 1 d . P B 2
O201 O 0.87763(14) 0.1769(3) 0.56445(14) 0.0582(11) Uani 1 1 d . . . .
O202 O 1.11633(15) 0.1881(3) 0.66692(15) 0.0607(11) Uani 1 1 d . . . .
N201 N 0.99146(16) 0.1140(3) 0.53009(16) 0.0440(11) Uani 1 1 d . . . .
N202 N 0.85762(17) 0.0852(4) 0.49411(17) 0.0533(12) Uani 1 1 d D . . .
H202 H 0.8366(16) 0.044(3) 0.4736(17) 0.064 Uiso 1 1 d DR . . .
N203 N 0.80142(17) 0.1001(4) 0.53099(17) 0.0572(13) Uani 1 1 d D . . .
H203 H 0.7795(16) 0.073(4) 0.5039(13) 0.069 Uiso 1 1 d DR . . .
N204 N 1.12660(17) 0.1118(4) 0.60178(17) 0.0534(12) Uani 1 1 d D . . .
H204 H 1.1488(14) 0.084(4) 0.5927(19) 0.064 Uiso 1 1 d DR . . .
N205 N 1.19129(17) 0.1166(4) 0.67941(17) 0.0568(13) Uani 1 1 d D . . .
H205 H 1.2065(16) 0.093(4) 0.6611(16) 0.068 Uiso 1 1 d DR . . .
C201 C 1.0355(2) 0.0815(4) 0.56333(19) 0.0449(13) Uani 1 1 d . . . .
C202 C 1.0388(2) 0.0021(4) 0.5932(2) 0.0521(14) Uani 1 1 d . . . .
H20A H 1.0702 -0.0201 0.6161 0.062 Uiso 1 1 calc R . . .
C203 C 0.9959(2) -0.0440(5) 0.5892(2) 0.0527(14) Uani 1 1 d . . . .
H20B H 0.9975 -0.0980 0.6098 0.063 Uiso 1 1 calc R . . .
C204 C 0.9503(2) -0.0117(4) 0.5551(2) 0.0502(14) Uani 1 1 d . . . .
H20C H 0.9204 -0.0434 0.5514 0.060 Uiso 1 1 calc R . . .
C205 C 0.9496(2) 0.0690(4) 0.52605(19) 0.0467(13) Uani 1 1 d . . . .
C206 C 0.9025(2) 0.1111(5) 0.4875(2) 0.0521(14) Uani 1 1 d . . . .
H20D H 0.9056 0.1816 0.4888 0.063 Uiso 1 1 calc R . . .
H20E H 0.8993 0.0904 0.4536 0.063 Uiso 1 1 calc R . . .
C207 C 0.8480(2) 0.1250(5) 0.5321(2) 0.0526(14) Uani 1 1 d . . . .
C208 C 0.7823(2) 0.1192(5) 0.5670(2) 0.0549(15) Uani 1 1 d . . . .
C209 C 0.7340(2) 0.0874(5) 0.5571(2) 0.0574(16) Uani 1 1 d . . . .
H209 H 0.7159 0.0546 0.5265 0.069 Uiso 1 1 calc R . . .
C210 C 0.7124(2) 0.1032(5) 0.5910(2) 0.0581(16) Uani 1 1 d . . . .
H210 H 0.6796 0.0812 0.5837 0.070 Uiso 1 1 calc R . . .
C211 C 0.7380(2) 0.1509(5) 0.6357(2) 0.0627(16) Uani 1 1 d . . . .
C212 C 0.7866(2) 0.1813(5) 0.6463(2) 0.0694(19) Uani 1 1 d . . . .
H212 H 0.8047 0.2129 0.6773 0.083 Uiso 1 1 calc R . . .
C213 C 0.8086(2) 0.1663(5) 0.6126(2) 0.0612(17) Uani 1 1 d . . . .
H213 H 0.8416 0.1878 0.6203 0.073 Uiso 1 1 calc R . . .
C214 C 0.7154(3) 0.1708(6) 0.6725(2) 0.0729(18) Uani 1 1 d . . . .
F201 F 0.6751(3) 0.1178(6) 0.6653(3) 0.115(3) Uani 0.836(9) 1 d . P C 1
F202 F 0.7469(3) 0.1497(8) 0.7203(2) 0.123(3) Uani 0.836(9) 1 d . P C 1
F203 F 0.7014(3) 0.2579(4) 0.6726(3) 0.102(2) Uani 0.836(9) 1 d . P C 1
F212 F 0.6628(12) 0.203(3) 0.6451(11) 0.095(8) Uani 0.164(9) 1 d . P C 2
F213 F 0.7081(15) 0.094(2) 0.6929(13) 0.085(7) Uani 0.164(9) 1 d . P C 2
F214 F 0.7400(14) 0.231(3) 0.7088(12) 0.093(7) Uani 0.164(9) 1 d . P C 2
C215 C 1.0790(2) 0.1406(5) 0.5646(2) 0.0528(15) Uani 1 1 d . . . .
H21B H 1.0805 0.1379 0.5310 0.063 Uiso 1 1 calc R . . .
H21C H 1.0731 0.2079 0.5711 0.063 Uiso 1 1 calc R . . .
C216 C 1.1424(2) 0.1420(5) 0.6503(2) 0.0500(14) Uani 1 1 d . . . .
C217 C 1.2184(2) 0.1287(5) 0.7312(2) 0.0526(14) Uani 1 1 d . . . .
C218 C 1.1982(2) 0.1634(5) 0.7644(2) 0.0609(16) Uani 1 1 d . . . .
H218 H 1.1642 0.1809 0.7525 0.073 Uiso 1 1 calc R . . .
C219 C 1.2289(3) 0.1721(5) 0.8157(2) 0.0699(19) Uani 1 1 d . . . .
H219 H 1.2151 0.1952 0.8384 0.084 Uiso 1 1 calc R . . .
C220 C 1.2787(3) 0.1478(5) 0.8341(2) 0.0656(17) Uani 1 1 d . . . .
C221 C 1.2984(2) 0.1133(5) 0.8003(2) 0.0602(16) Uani 1 1 d . . . .
H221 H 1.3326 0.0970 0.8121 0.072 Uiso 1 1 calc R . . .
C222 C 1.2685(2) 0.1029(5) 0.7499(2) 0.0587(16) Uani 1 1 d . . . .
H222 H 1.2821 0.0777 0.7275 0.070 Uiso 1 1 calc R . . .
C223 C 1.3111(3) 0.1531(7) 0.8885(3) 0.088(2) Uani 1 1 d . . . .
F204 F 1.2959(2) 0.2192(4) 0.91300(15) 0.1106(17) Uani 1 1 d . . . .
F205 F 1.3577(2) 0.1774(5) 0.89675(16) 0.136(2) Uani 1 1 d . . . .
F206 F 1.31424(19) 0.0710(4) 0.91292(15) 0.1019(15) Uani 1 1 d . . . .
N301 N 0.6045(2) 0.4842(4) 0.3517(2) 0.0658(14) Uani 1 1 d . . . .
C301 C 0.6405(3) 0.4166(5) 0.3418(3) 0.0682(17) Uani 1 1 d . . . .
H30A H 0.6640 0.3914 0.3746 0.082 Uiso 1 1 calc R . . .
H30B H 0.6214 0.3617 0.3220 0.082 Uiso 1 1 calc R . . .
C302 C 0.6698(3) 0.4582(5) 0.3149(3) 0.0710(18) Uani 1 1 d . . . .
H30C H 0.6852 0.5187 0.3316 0.085 Uiso 1 1 calc R . . .
H30D H 0.6473 0.4732 0.2798 0.085 Uiso 1 1 calc R . . .
C303 C 0.7109(3) 0.3893(5) 0.3144(2) 0.0693(18) Uani 1 1 d . . . .
H30E H 0.7293 0.4198 0.2959 0.083 Uiso 1 1 calc R . . .
H30F H 0.7347 0.3782 0.3495 0.083 Uiso 1 1 calc R . . .
C304 C 0.6909(3) 0.2955(5) 0.2904(2) 0.0696(18) Uani 1 1 d . . . .
H30G H 0.6633 0.3063 0.2579 0.104 Uiso 1 1 calc GR . . .
H30H H 0.6790 0.2589 0.3125 0.104 Uiso 1 1 calc GR . . .
H30I H 0.7171 0.2596 0.2851 0.104 Uiso 1 1 calc GR . . .
C305 C 0.6311(3) 0.5711(5) 0.3815(3) 0.0712(18) Uani 1 1 d . . . .
H30J H 0.6068 0.6096 0.3895 0.085 Uiso 1 1 calc R . . .
H30K H 0.6424 0.6105 0.3595 0.085 Uiso 1 1 calc R . . .
C306 C 0.6761(3) 0.5514(6) 0.4309(3) 0.080(2) Uani 1 1 d . . . .
H30L H 0.6659 0.5082 0.4523 0.096 Uiso 1 1 calc R . . .
H30M H 0.7022 0.5188 0.4231 0.096 Uiso 1 1 calc R . . .
C307 C 0.6968(3) 0.6418(5) 0.4594(3) 0.0730(19) Uani 1 1 d . . . .
H30N H 0.6717 0.6712 0.4699 0.088 Uiso 1 1 calc R . . .
H30O H 0.7040 0.6874 0.4369 0.088 Uiso 1 1 calc R . . .
C308 C 0.7443(3) 0.6237(6) 0.5059(3) 0.088(2) Uani 1 1 d . . . .
H30P H 0.7710 0.6054 0.4953 0.133 Uiso 1 1 calc GR . . .
H30Q H 0.7385 0.5722 0.5259 0.133 Uiso 1 1 calc GR . . .
H30R H 0.7537 0.6821 0.5262 0.133 Uiso 1 1 calc GR . . .
C309 C 0.5797(3) 0.4275(5) 0.3799(3) 0.0699(18) Uani 1 1 d . . . .
H30S H 0.6058 0.4010 0.4107 0.084 Uiso 1 1 calc R . . .
H30T H 0.5620 0.3729 0.3585 0.084 Uiso 1 1 calc R . . .
C310 C 0.5433(3) 0.4828(6) 0.3949(3) 0.079(2) Uani 1 1 d . . . .
H31A H 0.5196 0.5174 0.3652 0.095 Uiso 1 1 calc R . . .
H31B H 0.5613 0.5304 0.4210 0.095 Uiso 1 1 calc R . . .
C311 C 0.5145(3) 0.4136(6) 0.4155(3) 0.079(2) Uani 1 1 d . . . .
H31C H 0.5382 0.3683 0.4393 0.095 Uiso 1 1 calc R . . .
H31D H 0.4987 0.4507 0.4345 0.095 Uiso 1 1 calc R . . .
C312 C 0.4753(3) 0.3582(7) 0.3745(3) 0.098(3) Uani 1 1 d . . . .
H31E H 0.4508 0.4025 0.3518 0.147 Uiso 1 1 calc GR . . .
H31F H 0.4588 0.3144 0.3895 0.147 Uiso 1 1 calc GR . . .
H31G H 0.4906 0.3215 0.3555 0.147 Uiso 1 1 calc GR . . .
C313 C 0.5658(3) 0.5218(5) 0.3009(2) 0.0650(16) Uani 1 1 d . . . .
H31H H 0.5457 0.5719 0.3082 0.078 Uiso 1 1 calc R . . .
H31I H 0.5839 0.5525 0.2822 0.078 Uiso 1 1 calc R . . .
C314 C 0.5310(3) 0.4489(5) 0.2671(3) 0.0757(19) Uani 1 1 d . . . .
H31J H 0.5055 0.4322 0.2802 0.091 Uiso 1 1 calc R . . .
H31K H 0.5498 0.3901 0.2669 0.091 Uiso 1 1 calc R . . .
C315 C 0.5053(3) 0.4875(6) 0.2123(3) 0.0752(19) Uani 1 1 d . . . .
H31L H 0.4759 0.4476 0.1937 0.090 Uiso 1 1 calc R . . .
H31M H 0.4936 0.5535 0.2134 0.090 Uiso 1 1 calc R . . .
C316 C 0.5395(3) 0.4876(7) 0.1843(3) 0.101(3) Uani 1 1 d . . . .
H31N H 0.5213 0.5104 0.1497 0.151 Uiso 1 1 calc GR . . .
H31O H 0.5515 0.4225 0.1834 0.151 Uiso 1 1 calc GR . . .
H31P H 0.5678 0.5298 0.2015 0.151 Uiso 1 1 calc GR . . .
N401 N 0.0092(2) 0.6300(4) 0.37857(19) 0.0689(14) Uani 1 1 d . . . .
C401 C 0.0034(3) 0.7357(5) 0.3641(2) 0.0748(19) Uani 1 1 d . . . .
H40A H -0.0274 0.7589 0.3669 0.090 Uiso 1 1 calc R . . .
H40B H 0.0315 0.7705 0.3897 0.090 Uiso 1 1 calc R . . .
C402 C 0.0014(3) 0.7634(6) 0.3140(3) 0.078(2) Uani 1 1 d . . . .
H40C H -0.0277 0.7327 0.2876 0.093 Uiso 1 1 calc R . . .
H40D H 0.0316 0.7403 0.3101 0.093 Uiso 1 1 calc R . . .
C403 C -0.0025(4) 0.8714(6) 0.3068(4) 0.099(3) Uani 1 1 d . . . .
H40E H -0.0315 0.8939 0.3134 0.118 Uiso 1 1 calc R . . .
H40F H 0.0275 0.9008 0.3325 0.118 Uiso 1 1 calc R . . .
C404 C -0.0078(5) 0.9068(8) 0.2563(5) 0.160(5) Uani 1 1 d . . . .
H40G H -0.0358 0.8745 0.2302 0.239 Uiso 1 1 calc GR . . .
H40H H 0.0228 0.8933 0.2512 0.239 Uiso 1 1 calc GR . . .
H40I H -0.0137 0.9758 0.2543 0.239 Uiso 1 1 calc GR . . .
C405 C 0.0623(3) 0.6086(7) 0.3976(4) 0.062(2) Uani 0.637(4) 1 d . P D 1
H40J H 0.0798 0.6551 0.4245 0.074 Uiso 0.637(4) 1 calc R P D 1
H40K H 0.0735 0.6200 0.3698 0.074 Uiso 0.637(4) 1 calc R P D 1
C406 C 0.0791(4) 0.5094(7) 0.4182(4) 0.064(3) Uani 0.637(4) 1 d . P D 1
H40L H 0.0656 0.4935 0.4437 0.077 Uiso 0.637(4) 1 calc R P D 1
H40M H 0.0663 0.4621 0.3906 0.077 Uiso 0.637(4) 1 calc R P D 1
C407 C 0.1351(4) 0.5047(9) 0.4418(5) 0.078(3) Uani 0.637(4) 1 d . P D 1
H40N H 0.1458 0.4429 0.4595 0.094 Uiso 0.637(4) 1 calc R P D 1
H40O H 0.1483 0.5567 0.4668 0.094 Uiso 0.637(4) 1 calc R P D 1
C408 C 0.1564(5) 0.5152(13) 0.3988(6) 0.108(5) Uani 0.637(4) 1 d . P D 1
H40P H 0.1357 0.4782 0.3692 0.162 Uiso 0.637(4) 1 calc GR P D 1
H40Q H 0.1905 0.4912 0.4114 0.162 Uiso 0.637(4) 1 calc GR P D 1
H40R H 0.1560 0.5826 0.3896 0.162 Uiso 0.637(4) 1 calc GR P D 1
C409 C -0.0123(4) 0.6080(8) 0.4203(3) 0.064(3) Uani 0.637(4) 1 d . P D 1
H40S H -0.0471 0.6309 0.4073 0.077 Uiso 0.637(4) 1 calc R P D 1
H40T H -0.0133 0.5378 0.4238 0.077 Uiso 0.637(4) 1 calc R P D 1
C410 C 0.0131(3) 0.6477(6) 0.4700(3) 0.046(2) Uani 0.637(4) 1 d . P D 1
H41A H 0.0192 0.7163 0.4666 0.055 Uiso 0.637(4) 1 calc R P D 1
H41B H 0.0459 0.6161 0.4859 0.055 Uiso 0.637(4) 1 calc R P D 1
C411 C -0.0140(4) 0.6379(8) 0.5054(3) 0.053(2) Uani 0.637(4) 1 d . P D 1
H41C H -0.0457 0.6737 0.4907 0.064 Uiso 0.637(4) 1 calc R P D 1
H41D H -0.0225 0.5697 0.5066 0.064 Uiso 0.637(4) 1 calc R P D 1
C412 C 0.0129(4) 0.6714(8) 0.5576(4) 0.050(3) Uani 0.637(4) 1 d . P D 1
H41E H 0.0216 0.7389 0.5572 0.075 Uiso 0.637(4) 1 calc GR P D 1
H41F H 0.0433 0.6337 0.5736 0.075 Uiso 0.637(4) 1 calc GR P D 1
H41G H -0.0082 0.6638 0.5766 0.075 Uiso 0.637(4) 1 calc GR P D 1
C413 C -0.0213(3) 0.5633(7) 0.3358(3) 0.051(2) Uani 0.637(4) 1 d . P D 1
H41H H -0.0093 0.5714 0.3084 0.061 Uiso 0.637(4) 1 calc R P D 1
H41I H -0.0132 0.4971 0.3484 0.061 Uiso 0.637(4) 1 calc R P D 1
C414 C -0.0765(3) 0.5717(8) 0.3128(4) 0.065(3) Uani 0.637(4) 1 d . P D 1
H41J H -0.0897 0.5613 0.3392 0.078 Uiso 0.637(4) 1 calc R P D 1
H41K H -0.0858 0.6372 0.2995 0.078 Uiso 0.637(4) 1 calc R P D 1
C415 C -0.0996(5) 0.5014(16) 0.2713(6) 0.135(6) Uani 0.637(4) 1 d . P D 1
H41L H -0.0899 0.4363 0.2850 0.162 Uiso 0.637(4) 1 calc R P D 1
H41M H -0.0859 0.5120 0.2453 0.162 Uiso 0.637(4) 1 calc R P D 1
C416 C -0.1555(5) 0.5064(19) 0.2465(8) 0.197(11) Uani 0.637(4) 1 d . P D 1
H41N H -0.1666 0.4829 0.2118 0.296 Uiso 0.637(4) 1 calc GR P D 1
H41O H -0.1663 0.5727 0.2462 0.296 Uiso 0.637(4) 1 calc GR P D 1
H41P H -0.1699 0.4668 0.2653 0.296 Uiso 0.637(4) 1 calc GR P D 1
C425 C 0.0412(7) 0.5779(18) 0.3554(8) 0.100(5) Uani 0.363(4) 1 d . P D 2
H42A H 0.0357 0.5089 0.3583 0.120 Uiso 0.363(4) 1 calc R P D 2
H42B H 0.0266 0.5930 0.3189 0.120 Uiso 0.363(4) 1 calc R P D 2
C426 C 0.0943(8) 0.590(2) 0.3714(9) 0.116(7) Uani 0.363(4) 1 d . P D 2
H42C H 0.1089 0.5983 0.4085 0.140 Uiso 0.363(4) 1 calc R P D 2
H42D H 0.1004 0.6497 0.3564 0.140 Uiso 0.363(4) 1 calc R P D 2
C427 C 0.1223(9) 0.508(2) 0.3579(13) 0.137(9) Uani 0.363(4) 1 d . P D 2
H42E H 0.1065 0.4929 0.3215 0.165 Uiso 0.363(4) 1 calc R P D 2
H42F H 0.1222 0.4496 0.3773 0.165 Uiso 0.363(4) 1 calc R P D 2
C428 C 0.1774(9) 0.546(2) 0.3724(15) 0.157(12) Uani 0.363(4) 1 d . P D 2
H42G H 0.1913 0.5170 0.3499 0.236 Uiso 0.363(4) 1 calc GR P D 2
H42H H 0.1978 0.5281 0.4073 0.236 Uiso 0.363(4) 1 calc GR P D 2
H42I H 0.1769 0.6154 0.3689 0.236 Uiso 0.363(4) 1 calc GR P D 2
C429 C 0.0410(7) 0.6384(14) 0.4346(5) 0.072(4) Uani 0.363(4) 1 d . P D 2
H42J H 0.0752 0.6525 0.4377 0.087 Uiso 0.363(4) 1 calc R P D 2
H42K H 0.0293 0.6956 0.4469 0.087 Uiso 0.363(4) 1 calc R P D 2
C430 C 0.0446(10) 0.5642(16) 0.4686(7) 0.103(6) Uani 0.363(4) 1 d . P D 2
H43A H 0.0728 0.5221 0.4717 0.124 Uiso 0.363(4) 1 calc R P D 2
H43B H 0.0138 0.5256 0.4558 0.124 Uiso 0.363(4) 1 calc R P D 2
C431 C 0.0522(8) 0.6040(16) 0.5195(6) 0.085(6) Uani 0.363(4) 1 d . P D 2
H43C H 0.0610 0.5481 0.5423 0.101 Uiso 0.363(4) 1 calc R P D 2
H43D H 0.0828 0.6429 0.5294 0.101 Uiso 0.363(4) 1 calc R P D 2
C432 C 0.0195(11) 0.6590(18) 0.5344(10) 0.095(7) Uani 0.363(4) 1 d . P D 2
H43E H 0.0177 0.7243 0.5216 0.142 Uiso 0.363(4) 1 calc GR P D 2
H43F H 0.0318 0.6603 0.5713 0.142 Uiso 0.363(4) 1 calc GR P D 2
H43G H -0.0137 0.6302 0.5207 0.142 Uiso 0.363(4) 1 calc GR P D 2
C433 C -0.0454(6) 0.6022(15) 0.3549(9) 0.096(5) Uani 0.363(4) 1 d . P D 2
H43H H -0.0637 0.6404 0.3709 0.115 Uiso 0.363(4) 1 calc R P D 2
H43I H -0.0586 0.6193 0.3187 0.115 Uiso 0.363(4) 1 calc R P D 2
C434 C -0.0556(8) 0.5015(16) 0.3593(10) 0.113(6) Uani 0.363(4) 1 d . P D 2
H43J H -0.0381 0.4783 0.3942 0.136 Uiso 0.363(4) 1 calc R P D 2
H43K H -0.0458 0.4618 0.3363 0.136 Uiso 0.363(4) 1 calc R P D 2
C435 C -0.1103(8) 0.5004(19) 0.3443(7) 0.106(6) Uani 0.363(4) 1 d . P D 2
H43L H -0.1206 0.5588 0.3569 0.127 Uiso 0.363(4) 1 calc R P D 2
H43M H -0.1197 0.4444 0.3596 0.127 Uiso 0.363(4) 1 calc R P D 2
C436 C -0.1362(10) 0.496(3) 0.2881(8) 0.122(9) Uani 0.363(4) 1 d . P D 2
H43N H -0.1260 0.4379 0.2757 0.182 Uiso 0.363(4) 1 calc GR P D 2
H43O H -0.1276 0.5521 0.2731 0.182 Uiso 0.363(4) 1 calc GR P D 2
H43P H -0.1722 0.4942 0.2788 0.182 Uiso 0.363(4) 1 calc GR P D 2
S501 S 0.73629(5) 0.97614(14) 0.39813(5) 0.0551(4) Uani 1 1 d . . . .
O501 O 0.78991(14) 0.9788(4) 0.40933(17) 0.0685(13) Uani 1 1 d . . . .
O502 O 0.72226(18) 0.8771(4) 0.3994(2) 0.0990(18) Uani 1 1 d . . . .
O503 O 0.72468(16) 1.0283(5) 0.43503(18) 0.0936(19) Uani 1 1 d . . . .
O504 O 0.70918(18) 1.0149(5) 0.34869(17) 0.104(2) Uani 1 1 d . . . .
O601 O 0.1148(3) 0.5113(7) 0.5808(5) 0.099(3) Uani 0.637(4) 1 d . P D 1
H60A H 0.1251 0.4613 0.5711 0.149 Uiso 0.637(4) 1 d G P D 1
H60B H 0.1333 0.5582 0.5808 0.149 Uiso 0.637(4) 1 d G P D 1
O611 O 0.1601(8) 0.5199(10) 0.5155(6) 0.094(5) Uani 0.363(4) 1 d . P D 2
H61A H 0.1563 0.5725 0.5283 0.141 Uiso 0.363(4) 1 d G P D 2
H61B H 0.1519 0.4740 0.5300 0.141 Uiso 0.363(4) 1 d G P D 2

loop_
_atom_site_aniso_label
_atom_site_aniso_U_11
_atom_site_aniso_U_22
_atom_site_aniso_U_33
_atom_site_aniso_U_23
_atom_site_aniso_U_13
_atom_site_aniso_U_12
O1 0.060(2) 0.074(3) 0.048(2) 0.004(2) 0.022(2) -0.005(2)
O2 0.061(3) 0.121(4) 0.058(3) -0.013(3) 0.018(2) 0.010(3)
N1 0.060(3) 0.085(4) 0.035(2) -0.002(2) 0.016(2) -0.003(3)
N2 0.051(3) 0.090(4) 0.041(2) 0.004(2) 0.017(2) -0.010(3)
N3 0.046(3) 0.073(4) 0.035(2) 0.001(2) 0.015(2) -0.004(2)
N4 0.065(3) 0.092(4) 0.049(3) -0.004(3) 0.025(3) 0.007(3)
N5 0.059(3) 0.113(5) 0.050(3) -0.013(3) 0.025(2) 0.001(3)
C1 0.061(3) 0.074(4) 0.041(3) -0.008(3) 0.016(3) -0.004(3)
C2 0.075(4) 0.077(4) 0.038(3) 0.001(3) 0.017(3) -0.001(3)
C3 0.079(4) 0.082(5) 0.040(3) 0.002(3) 0.024(3) -0.003(3)
C4 0.066(4) 0.077(4) 0.040(3) -0.004(3) 0.021(3) -0.007(3)
C5 0.055(3) 0.079(4) 0.036(3) -0.001(3) 0.016(2) -0.008(3)
C6 0.056(3) 0.099(5) 0.041(3) 0.008(3) 0.020(3) -0.003(3)
C7 0.039(3) 0.066(4) 0.039(3) 0.008(2) 0.012(2) 0.009(3)
C8 0.043(3) 0.057(4) 0.040(3) 0.004(2) 0.014(2) 0.007(3)
C9 0.050(3) 0.069(4) 0.049(3) 0.000(3) 0.020(2) -0.003(3)
C10 0.049(3) 0.066(4) 0.047(3) -0.008(3) 0.021(2) -0.004(3)
C11 0.051(3) 0.072(4) 0.038(3) -0.002(3) 0.016(2) 0.002(3)
C12 0.050(3) 0.071(4) 0.042(3) 0.004(3) 0.019(2) 0.001(3)
C13 0.045(3) 0.074(4) 0.041(3) 0.001(3) 0.017(2) 0.000(3)
C14 0.056(3) 0.088(4) 0.042(3) -0.008(3) 0.019(3) -0.005(3)
F1 0.101(3) 0.102(3) 0.064(2) -0.019(2) 0.037(2) 0.012(2)
F2 0.061(2) 0.104(3) 0.0444(19) -0.0091(19) 0.0153(16) -0.007(2)
F3 0.080(3) 0.126(3) 0.044(2) -0.002(2) 0.0252(19) -0.025(2)
C15 0.059(3) 0.083(5) 0.048(3) -0.008(3) 0.015(3) 0.001(3)
C16 0.053(3) 0.109(5) 0.044(3) -0.019(3) 0.013(3) -0.007(3)
C17 0.048(5) 0.085(7) 0.037(4) -0.009(4) 0.012(4) 0.007(4)
C18 0.040(4) 0.086(6) 0.037(4) -0.006(4) 0.004(3) 0.001(4)
C19 0.053(5) 0.092(7) 0.044(5) -0.008(5) 0.013(4) -0.003(5)
C20 0.050(4) 0.092(7) 0.058(5) -0.014(4) 0.024(4) -0.003(4)
C21 0.051(4) 0.082(6) 0.048(4) -0.031(4) 0.016(4) -0.010(4)
C22 0.050(4) 0.071(6) 0.041(4) -0.019(4) 0.013(3) -0.002(4)
C23 0.070(5) 0.175(9) 0.059(6) -0.018(5) 0.030(4) -0.013(5)
F4 0.122(8) 0.212(9) 0.112(7) -0.048(6) 0.081(6) -0.023(6)
F5 0.154(8) 0.276(11) 0.149(8) 0.077(7) 0.112(7) 0.059(7)
F6 0.069(4) 0.218(11) 0.081(5) -0.018(6) 0.038(4) -0.029(5)
C17A 0.053(10) 0.116(11) 0.048(9) -0.032(8) 0.020(9) -0.020(8)
C18A 0.083(12) 0.121(11) 0.064(11) -0.025(9) 0.039(10) -0.014(9)
C19A 0.093(11) 0.141(12) 0.073(11) -0.031(9) 0.047(10) -0.027(10)
C20A 0.073(9) 0.147(11) 0.064(9) -0.045(8) 0.034(8) -0.032(8)
C21A 0.090(12) 0.153(12) 0.079(11) -0.036(9) 0.046(10) -0.017(10)
C22A 0.088(11) 0.136(11) 0.079(11) -0.020(9) 0.047(10) 0.004(10)
C23A 0.085(9) 0.183(12) 0.074(9) -0.075(8) 0.042(7) -0.067(8)
F4A 0.124(14) 0.186(12) 0.112(13) -0.074(8) 0.088(11) -0.079(9)
F5A 0.095(9) 0.236(16) 0.097(10) -0.074(10) 0.055(8) -0.042(10)
F6A 0.090(11) 0.172(16) 0.072(8) -0.078(9) 0.047(7) -0.077(11)
O101 0.041(2) 0.079(3) 0.043(2) -0.015(2) 0.0138(17) -0.011(2)
O102 0.046(2) 0.104(4) 0.109(4) 0.046(3) 0.010(3) 0.008(3)
N101 0.046(2) 0.062(3) 0.052(3) 0.006(2) 0.017(2) -0.001(2)
N102 0.036(2) 0.086(4) 0.036(2) -0.011(2) 0.0055(19) -0.008(3)
N103 0.039(2) 0.085(4) 0.037(2) -0.011(2) 0.009(2) -0.009(3)
N104 0.045(3) 0.085(4) 0.067(3) 0.020(3) 0.010(2) 0.008(3)
N105 0.053(3) 0.111(5) 0.057(3) 0.026(3) 0.007(2) -0.006(3)
C101 0.054(3) 0.055(4) 0.072(3) 0.013(3) 0.028(3) 0.003(3)
C102 0.068(4) 0.077(5) 0.076(4) 0.004(3) 0.039(3) 0.008(3)
C103 0.076(4) 0.069(4) 0.063(4) 0.000(3) 0.039(3) 0.005(3)
C104 0.063(3) 0.071(4) 0.042(3) 0.001(3) 0.021(3) 0.004(3)
C105 0.052(3) 0.061(4) 0.041(3) 0.006(2) 0.019(2) 0.002(3)
C106 0.050(3) 0.081(4) 0.032(3) -0.005(3) 0.007(2) 0.004(3)
C107 0.039(3) 0.059(4) 0.038(3) -0.006(2) 0.005(2) 0.000(3)
C108 0.047(3) 0.062(4) 0.038(3) -0.005(3) 0.013(2) -0.001(3)
C109 0.047(3) 0.073(4) 0.040(3) -0.010(3) 0.013(2) -0.007(3)
C110 0.051(3) 0.075(4) 0.045(3) -0.007(3) 0.016(2) -0.001(3)
C111 0.063(3) 0.061(4) 0.038(3) -0.005(3) 0.016(2) 0.001(3)
C112 0.058(3) 0.076(5) 0.036(3) -0.003(3) 0.010(2) -0.001(3)
C113 0.049(3) 0.076(4) 0.040(3) -0.002(3) 0.011(2) 0.002(3)
C114 0.075(4) 0.098(5) 0.043(3) -0.004(3) 0.023(3) 0.003(4)
F101 0.114(3) 0.126(4) 0.089(3) -0.049(3) 0.058(3) -0.025(3)
F102 0.086(3) 0.141(4) 0.055(2) -0.008(2) 0.040(2) -0.002(3)
F103 0.147(4) 0.183(5) 0.060(3) 0.044(3) 0.058(3) 0.069(4)
C115 0.048(3) 0.080(5) 0.084(4) 0.009(3) 0.019(3) 0.002(3)
C116 0.046(3) 0.095(5) 0.069(4) 0.034(3) 0.009(3) -0.003(3)
C117 0.043(5) 0.077(8) 0.063(5) 0.024(4) 0.012(4) 0.004(5)
C118 0.045(6) 0.079(8) 0.066(5) 0.011(5) 0.011(4) 0.004(5)
C119 0.045(5) 0.073(7) 0.066(5) 0.006(5) 0.013(4) 0.001(5)
C120 0.045(5) 0.077(7) 0.056(4) 0.007(4) 0.016(4) -0.002(4)
C121 0.046(5) 0.079(8) 0.052(5) 0.014(5) 0.017(4) -0.002(5)
C122 0.045(5) 0.067(7) 0.055(5) 0.018(4) 0.019(4) 0.001(5)
C123 0.062(6) 0.127(8) 0.064(5) -0.012(5) 0.016(4) 0.002(5)
F104 0.127(8) 0.147(7) 0.115(7) -0.043(5) 0.015(6) 0.014(6)
F105 0.084(6) 0.191(9) 0.059(5) -0.009(5) 0.023(4) -0.022(6)
F106 0.064(4) 0.134(9) 0.063(5) -0.002(5) 0.009(4) -0.007(5)
C137 0.058(7) 0.097(11) 0.053(5) 0.023(5) 0.008(5) -0.022(7)
C138 0.056(9) 0.106(11) 0.052(6) 0.013(6) 0.004(5) -0.024(7)
C139 0.065(8) 0.109(10) 0.053(6) 0.011(6) 0.010(5) -0.035(7)
C140 0.072(8) 0.116(11) 0.039(5) 0.008(5) 0.006(5) -0.032(7)
C141 0.066(8) 0.120(11) 0.047(6) 0.009(6) 0.000(5) -0.024(7)
C142 0.060(7) 0.105(12) 0.046(6) 0.013(6) 0.005(5) -0.020(7)
C143 0.106(9) 0.162(10) 0.044(6) 0.001(6) 0.004(5) -0.052(7)
F114 0.109(10) 0.173(10) 0.049(6) -0.016(6) 0.015(6) -0.067(8)
F115 0.133(11) 0.181(13) 0.049(6) 0.008(7) 0.019(7) -0.054(9)
F116 0.124(8) 0.197(12) 0.050(6) 0.007(7) -0.005(5) -0.033(8)
O201 0.051(2) 0.076(3) 0.040(2) -0.006(2) 0.0102(18) -0.008(2)
O202 0.053(2) 0.074(3) 0.048(2) -0.005(2) 0.0134(19) 0.003(2)
N201 0.043(2) 0.050(3) 0.035(2) 0.002(2) 0.0121(18) -0.001(2)
N202 0.043(2) 0.076(4) 0.036(2) -0.007(2) 0.009(2) -0.007(2)
N203 0.045(3) 0.087(4) 0.036(2) -0.011(3) 0.012(2) -0.008(3)
N204 0.040(2) 0.077(4) 0.037(2) 0.000(2) 0.0086(19) 0.000(2)
N205 0.044(2) 0.087(4) 0.036(2) 0.002(2) 0.0119(19) 0.005(2)
C201 0.042(3) 0.054(3) 0.032(3) 0.003(2) 0.008(2) -0.001(2)
C202 0.053(3) 0.059(4) 0.036(3) 0.003(3) 0.009(2) -0.002(3)
C203 0.058(3) 0.059(4) 0.037(3) 0.007(3) 0.015(2) -0.004(3)
C204 0.054(3) 0.058(3) 0.036(3) -0.002(2) 0.015(2) -0.007(3)
C205 0.047(3) 0.060(3) 0.032(3) -0.002(2) 0.014(2) -0.005(2)
C206 0.047(3) 0.069(4) 0.038(3) 0.003(3) 0.014(2) -0.001(3)
C207 0.046(3) 0.070(4) 0.038(3) 0.002(3) 0.012(2) 0.001(3)
C208 0.050(3) 0.072(4) 0.038(3) -0.001(3) 0.013(2) 0.002(3)
C209 0.048(3) 0.079(4) 0.042(3) 0.000(3) 0.014(2) 0.005(3)
C210 0.061(3) 0.069(4) 0.047(3) 0.003(3) 0.024(3) 0.002(3)
C211 0.073(4) 0.074(4) 0.044(3) 0.003(3) 0.027(3) 0.005(3)
C212 0.075(4) 0.095(5) 0.038(3) -0.011(3) 0.023(3) -0.013(4)
C213 0.059(3) 0.086(5) 0.036(3) -0.007(3) 0.015(3) -0.010(3)
C214 0.087(4) 0.089(5) 0.052(3) 0.006(3) 0.037(3) 0.007(3)
F201 0.136(5) 0.136(6) 0.114(6) -0.020(5) 0.094(5) -0.024(5)
F202 0.124(5) 0.205(8) 0.052(3) 0.029(4) 0.048(3) 0.055(5)
F203 0.134(6) 0.101(4) 0.107(5) 0.009(3) 0.086(5) 0.027(4)
F212 0.101(8) 0.124(18) 0.070(12) 0.003(11) 0.046(7) 0.018(9)
F213 0.114(16) 0.096(9) 0.069(13) 0.003(8) 0.061(12) 0.003(9)
F214 0.117(14) 0.110(13) 0.067(10) -0.013(9) 0.052(9) -0.012(11)
C215 0.046(3) 0.064(4) 0.041(3) 0.006(3) 0.010(2) -0.004(3)
C216 0.046(3) 0.062(4) 0.040(3) 0.000(2) 0.014(2) -0.003(3)
C217 0.052(3) 0.063(4) 0.038(3) 0.003(2) 0.012(2) -0.006(3)
C218 0.058(3) 0.080(5) 0.043(3) -0.002(3) 0.019(3) -0.010(3)
C219 0.074(4) 0.091(5) 0.042(3) -0.009(3) 0.020(3) -0.016(4)
C220 0.070(3) 0.073(4) 0.044(3) 0.002(3) 0.012(3) -0.016(3)
C221 0.056(3) 0.068(4) 0.044(3) 0.007(3) 0.007(2) -0.006(3)
C222 0.053(3) 0.073(4) 0.043(3) 0.003(3) 0.012(2) 0.001(3)
C223 0.096(5) 0.100(5) 0.045(3) -0.004(3) 0.005(3) -0.022(4)
F204 0.145(4) 0.114(4) 0.046(2) -0.013(2) 0.009(2) -0.009(3)
F205 0.104(3) 0.226(6) 0.051(2) -0.018(3) 0.000(2) -0.059(4)
F206 0.122(4) 0.112(4) 0.053(2) 0.015(2) 0.014(2) 0.007(3)
N301 0.081(3) 0.060(3) 0.065(3) 0.003(2) 0.038(3) 0.006(3)
C301 0.084(4) 0.064(4) 0.061(4) -0.002(3) 0.032(3) 0.006(3)
C302 0.078(4) 0.074(4) 0.068(4) -0.005(3) 0.036(4) 0.000(3)
C303 0.086(4) 0.069(4) 0.050(4) 0.002(3) 0.024(3) 0.009(3)
C304 0.076(4) 0.081(5) 0.055(4) 0.001(3) 0.029(3) 0.001(4)
C305 0.080(4) 0.066(4) 0.070(4) -0.005(3) 0.032(3) 0.007(3)
C306 0.082(4) 0.078(5) 0.077(4) -0.001(4) 0.029(4) 0.000(4)
C307 0.072(4) 0.075(5) 0.071(4) -0.004(3) 0.028(3) -0.013(4)
C308 0.078(5) 0.103(6) 0.085(5) -0.009(4) 0.032(4) -0.012(4)
C309 0.081(4) 0.069(4) 0.071(4) 0.001(3) 0.042(4) 0.004(3)
C310 0.090(5) 0.078(5) 0.087(5) -0.012(4) 0.055(4) -0.004(4)
C311 0.076(4) 0.091(5) 0.079(5) -0.003(4) 0.040(4) -0.003(4)
C312 0.079(5) 0.127(7) 0.095(6) -0.019(5) 0.043(4) -0.024(5)
C313 0.080(4) 0.059(4) 0.065(3) 0.002(3) 0.037(3) 0.005(3)
C314 0.077(4) 0.071(5) 0.084(4) 0.002(3) 0.036(3) 0.002(4)
C315 0.072(4) 0.065(5) 0.077(4) -0.002(4) 0.018(3) -0.005(4)
C316 0.096(6) 0.133(8) 0.069(5) -0.016(5) 0.028(4) -0.038(6)
N401 0.081(3) 0.064(3) 0.050(3) 0.000(2) 0.013(2) 0.017(3)
C401 0.101(5) 0.061(4) 0.052(3) -0.002(3) 0.018(3) 0.012(3)
C402 0.089(5) 0.079(4) 0.084(4) 0.010(4) 0.053(4) 0.006(4)
C403 0.132(7) 0.074(5) 0.116(6) 0.019(4) 0.077(6) 0.014(5)
C404 0.260(14) 0.120(8) 0.176(9) 0.064(7) 0.169(10) 0.057(9)
C405 0.063(4) 0.053(5) 0.059(5) -0.005(4) 0.014(4) -0.003(4)
C406 0.064(5) 0.052(5) 0.068(6) 0.002(5) 0.017(4) 0.004(4)
C407 0.065(5) 0.077(8) 0.092(7) 0.011(6) 0.030(5) 0.004(5)
C408 0.064(7) 0.171(15) 0.102(9) 0.036(9) 0.045(7) 0.026(9)
C409 0.077(6) 0.063(6) 0.047(4) -0.004(4) 0.018(4) 0.002(5)
C410 0.057(5) 0.037(5) 0.045(4) -0.001(3) 0.021(4) 0.000(4)
C411 0.060(5) 0.057(6) 0.042(4) 0.006(4) 0.018(4) 0.007(5)
C412 0.057(6) 0.063(6) 0.032(5) 0.001(4) 0.019(4) 0.011(5)
C413 0.053(4) 0.045(5) 0.058(4) -0.004(4) 0.027(3) 0.006(4)
C414 0.057(5) 0.084(7) 0.052(5) -0.018(5) 0.019(4) -0.006(4)
C415 0.063(6) 0.190(14) 0.131(10) -0.093(11) 0.014(7) -0.011(8)
C416 0.060(7) 0.31(2) 0.188(17) -0.176(18) 0.008(8) -0.012(9)
C425 0.112(8) 0.102(11) 0.078(10) -0.004(8) 0.031(7) 0.025(8)
C426 0.106(9) 0.161(16) 0.075(12) -0.033(12) 0.027(8) 0.009(9)
C427 0.103(12) 0.162(18) 0.14(2) -0.061(16) 0.040(12) -0.002(11)
C428 0.097(12) 0.15(2) 0.22(3) -0.06(2) 0.055(14) 0.005(13)
C429 0.067(8) 0.088(9) 0.055(5) 0.006(5) 0.017(5) 0.020(7)
C430 0.107(14) 0.112(11) 0.066(7) 0.015(7) 0.008(8) 0.000(10)
C431 0.088(12) 0.097(13) 0.051(7) 0.008(8) 0.008(7) -0.039(10)
C432 0.098(14) 0.096(15) 0.073(14) 0.019(12) 0.016(12) -0.026(11)
C433 0.094(7) 0.090(9) 0.077(10) 0.005(8) 0.005(6) 0.010(6)
C434 0.123(10) 0.102(10) 0.093(12) 0.001(9) 0.018(9) -0.001(8)
C435 0.122(11) 0.097(14) 0.077(11) 0.004(10) 0.016(9) 0.003(9)
C436 0.110(15) 0.17(2) 0.074(11) -0.005(11) 0.019(10) 0.030(15)
S501 0.0372(7) 0.0901(13) 0.0339(7) -0.0118(8) 0.0093(6) -0.0065(8)
O501 0.040(2) 0.093(4) 0.069(3) -0.019(3) 0.018(2) -0.009(2)
O502 0.054(3) 0.094(4) 0.146(5) 0.000(3) 0.037(3) -0.001(3)
O503 0.045(2) 0.158(5) 0.069(3) -0.054(3) 0.013(2) 0.002(3)
O504 0.066(3) 0.198(6) 0.050(3) 0.033(3) 0.025(2) 0.046(4)
O601 0.084(6) 0.085(6) 0.150(9) -0.008(7) 0.069(6) 0.002(5)
O611 0.173(16) 0.055(8) 0.089(10) -0.022(8) 0.089(11) -0.024(10)

loop_
_atom_type_symbol
_atom_type_description
_atom_type_scat_dispersion_real
_atom_type_scat_dispersion_imag
_atom_type_scat_source
C C 0.0033 0.0016 'International Tables Vol C Tables 4.2.6.8 and 6.1.1.4'
H H 0.0000 0.0000 'International Tables Vol C Tables 4.2.6.8 and 6.1.1.4'
F F 0.0171 0.0103 'International Tables Vol C Tables 4.2.6.8 and 6.1.1.4'
N N 0.0061 0.0033 'International Tables Vol C Tables 4.2.6.8 and 6.1.1.4'
O O 0.0106 0.0060 'International Tables Vol C Tables 4.2.6.8 and 6.1.1.4'
S S 0.1246 0.1234 'International Tables Vol C Tables 4.2.6.8 and 6.1.1.4'

loop_
_geom_angle_atom_site_label_1
_geom_angle_atom_site_label_2
_geom_angle_atom_site_label_3
_geom_angle
C1 N1 C5 119.2(5)
C6 N2 H2 114(4)
C7 N2 H2 124(4)
C7 N2 C6 119.7(5)
C7 N3 H3 115(4)
C7 N3 C8 126.8(5)
C8 N3 H3 118(4)
C15 N4 H4 118(5)
C16 N4 H4 116(5)
C16 N4 C15 120.5(6)
C16 N5 H5A 113.7
C16 N5 H5B 122.6
C16 N5 C17 132.6(7)
C16 N5 C17A 114.8(13)
C17 N5 H5A 113.7
C17A N5 H5B 122.6
N1 C1 C2 121.9(6)
N1 C1 C15 117.4(6)
C2 C1 C15 120.8(6)
C1 C2 H2A 120.6
C3 C2 C1 118.8(6)
C3 C2 H2A 120.6
C2 C3 H3A 120.9
C2 C3 C4 118.3(6)
C4 C3 H3A 120.9
C3 C4 H4A 119.8
C5 C4 C3 120.4(6)
C5 C4 H4A 119.8
N1 C5 C4 121.4(6)
N1 C5 C6 117.5(5)
C4 C5 C6 121.1(6)
N2 C6 C5 114.7(5)
N2 C6 H6A 108.6
N2 C6 H6B 108.6
C5 C6 H6A 108.6
C5 C6 H6B 108.6
H6A C6 H6B 107.6
O1 C7 N2 123.7(5)
O1 C7 N3 124.7(5)
N3 C7 N2 111.6(5)
C9 C8 N3 124.1(5)
C9 C8 C13 120.1(5)
C13 C8 N3 115.8(5)
C8 C9 H9 120.4
C8 C9 C10 119.1(5)
C10 C9 H9 120.4
C9 C10 H10 119.4
C11 C10 C9 121.2(5)
C11 C10 H10 119.4
C10 C11 C12 119.2(5)
C10 C11 C14 120.0(5)
C12 C11 C14 120.8(5)
C11 C12 H12 119.9
C13 C12 C11 120.3(5)
C13 C12 H12 119.9
C8 C13 H13 119.9
C12 C13 C8 120.1(5)
C12 C13 H13 119.9
F1 C14 C11 112.2(5)
F2 C14 C11 112.6(5)
F2 C14 F1 105.6(5)
F2 C14 F3 106.4(5)
F3 C14 C11 112.5(5)
F3 C14 F1 107.1(5)
N4 C15 C1 110.4(6)
N4 C15 H15A 109.6
N4 C15 H15B 109.6
C1 C15 H15A 109.6
C1 C15 H15B 109.6
H15A C15 H15B 108.1
O2 C16 N4 122.2(7)
O2 C16 N5 124.1(6)
N4 C16 N5 113.6(7)
N5 C17 C18 120.5(8)
C22 C17 N5 120.0(8)
C22 C17 C18 119.5(7)
C17 C18 H18 119.6
C19 C18 C17 120.7(8)
C19 C18 H18 119.6
C18 C19 H19 119.9
C18 C19 C20 120.2(8)
C20 C19 H19 119.9
C19 C20 C21 119.4(8)
C19 C20 C23 121.3(9)
C21 C20 C23 118.9(8)
C20 C21 H21 119.9
C22 C21 C20 120.1(8)
C22 C21 H21 119.9
C17 C22 H22 120.1
C21 C22 C17 119.8(8)
C21 C22 H22 120.1
F4 C23 C20 111.5(11)
F5 C23 C20 113.3(9)
F5 C23 F4 109.0(11)
F6 C23 C20 113.8(10)
F6 C23 F4 100.9(11)
F6 C23 F5 107.6(11)
C18A C17A N5 104.2(17)
C22A C17A N5 136(2)
C22A C17A C18A 119.0(14)
C17A C18A H18A 119.4
C19A C18A C17A 121.1(17)
C19A C18A H18A 119.4
C18A C19A H19A 120.2
C20A C19A C18A 119.7(17)
C20A C19A H19A 120.2
C19A C20A C21A 118.5(14)
C19A C20A C23A 119.9(16)
C21A C20A C23A 121.2(16)
C20A C21A H21A 119.9
C22A C21A C20A 120.2(17)
C22A C21A H21A 119.9
C17A C22A C21A 119.6(17)
C17A C22A H22A 120.2
C21A C22A H22A 120.2
F4A C23A C20A 111.4(16)
F5A C23A C20A 108.2(15)
F5A C23A F4A 110.6(18)
F5A C23A F6A 112.3(19)
F6A C23A C20A 112.4(19)
F6A C23A F4A 101.7(16)
C101 N101 C105 117.4(5)
C106 N102 H102 124(4)
C107 N102 H102 112(4)
C107 N102 C106 122.9(5)
C107 N103 H103 115(4)
C107 N103 C108 129.0(5)
C108 N103 H103 115(4)
C115 N104 H104 123.0(16)
C116 N104 H104 113.5(16)
C116 N104 C115 122.8(6)
C116 N105 H105 110.9
C116 N105 H10A 122.3
C116 N105 C117 138.2(7)
C116 N105 C137 115.4(10)
C117 N105 H105 110.9
C137 N105 H10A 122.3
N101 C101 C102 123.0(6)
N101 C101 C115 116.7(6)
C102 C101 C115 120.3(6)
C101 C102 H10B 120.5
C103 C102 C101 118.9(6)
C103 C102 H10B 120.5
C102 C103 H10C 120.6
C104 C103 C102 118.9(6)
C104 C103 H10C 120.6
C103 C104 H10D 120.2
C103 C104 C105 119.6(6)
C105 C104 H10D 120.2
N101 C105 C104 122.2(6)
N101 C105 C106 117.8(5)
C104 C105 C106 120.0(5)
N102 C106 C105 113.4(5)
N102 C106 H10E 108.9
N102 C106 H10F 108.9
C105 C106 H10E 108.9
C105 C106 H10F 108.9
H10E C106 H10F 107.7
O101 C107 N102 123.5(5)
O101 C107 N103 123.5(5)
N102 C107 N103 113.0(5)
N103 C108 C109 124.1(5)
N103 C108 C113 117.7(5)
C109 C108 C113 118.3(5)
C108 C109 H109 119.7
C110 C109 C108 120.5(5)
C110 C109 H109 119.7
C109 C110 H110 119.8
C109 C110 C111 120.4(6)
C111 C110 H110 119.8
C110 C111 C114 121.6(6)
C112 C111 C110 119.6(5)
C112 C111 C114 118.8(5)
C111 C112 H112 120.0
C111 C112 C113 120.1(5)
C113 C112 H112 120.0
C108 C113 H113 119.4
C112 C113 C108 121.2(6)
C112 C113 H113 119.4
F101 C114 C111 112.7(6)
F101 C114 F102 104.9(6)
F102 C114 C111 112.9(6)
F103 C114 C111 112.5(6)
F103 C114 F101 106.5(6)
F103 C114 F102 106.7(6)
N104 C115 C101 110.2(6)
N104 C115 H11A 109.6
N104 C115 H11B 109.6
C101 C115 H11A 109.6
C101 C115 H11B 109.6
H11A C115 H11B 108.1
O102 C116 N104 123.1(8)
O102 C116 N105 124.4(7)
N104 C116 N105 112.5(7)
C118 C117 N105 122.6(9)
C122 C117 N105 120.2(10)
C122 C117 C118 117.0(10)
C117 C118 H118 119.4
C119 C118 C117 121.2(10)
C119 C118 H118 119.4
C118 C119 H119 119.1
C120 C119 C118 121.7(11)
C120 C119 H119 119.1
C119 C120 C121 119.0(9)
C119 C120 C123 122.5(10)
C121 C120 C123 118.4(9)
C120 C121 H121 120.7
C120 C121 C122 118.6(10)
C122 C121 H121 120.7
C117 C122 C121 122.3(10)
C117 C122 H122 118.9
C121 C122 H122 118.9
F104 C123 C120 110.8(10)
F105 C123 C120 112.3(10)
F105 C123 F104 100.9(11)
F105 C123 F106 107.0(11)
F106 C123 C120 117.0(10)
F106 C123 F104 107.4(11)
N105 C137 C138 105.5(13)
C142 C137 N105 132.3(14)
C142 C137 C138 122.1(12)
C137 C138 H138 119.9
C139 C138 C137 120.2(14)
C139 C138 H138 119.9
C138 C139 H139 120.7
C140 C139 C138 118.6(14)
C140 C139 H139 120.7
C139 C140 C141 120.9(11)
C139 C140 C143 120.2(14)
C141 C140 C143 118.9(13)
C140 C141 H141 120.0
C142 C141 C140 120.0(13)
C142 C141 H141 120.0
C137 C142 C141 118.2(14)
C137 C142 H142 120.9
C141 C142 H142 120.9
F114 C143 C140 110.5(13)
F115 C143 C140 114.4(14)
F115 C143 F114 107.6(14)
F116 C143 C140 114.1(13)
F116 C143 F114 107.4(14)
F116 C143 F115 102.1(13)
C205 N201 C201 119.3(5)
C206 N202 H202 120(4)
C207 N202 H202 120(4)
C207 N202 C206 119.5(5)
C207 N203 H203 120(4)
C208 N203 H203 112(4)
C208 N203 C207 127.8(5)
C215 N204 H204 121(3)
C216 N204 H204 117(3)
C216 N204 C215 121.3(5)
C216 N205 H205 112(3)
C216 N205 C217 129.2(5)
C217 N205 H205 119(3)
N201 C201 C202 121.8(5)
N201 C201 C215 113.3(5)
C202 C201 C215 124.9(5)
C201 C202 H20A 120.5
C203 C202 C201 119.0(5)
C203 C202 H20A 120.5
C202 C203 H20B 120.1
C202 C203 C204 119.9(6)
C204 C203 H20B 120.1
C203 C204 H20C 120.9
C203 C204 C205 118.2(5)
C205 C204 H20C 120.9
N201 C205 C204 121.9(5)
N201 C205 C206 114.9(5)
C204 C205 C206 123.2(5)
N202 C206 C205 114.9(5)
N202 C206 H20D 108.5
N202 C206 H20E 108.5
C205 C206 H20D 108.5
C205 C206 H20E 108.5
H20D C206 H20E 107.5
O201 C207 N202 123.1(5)
O201 C207 N203 123.9(5)
N202 C207 N203 113.0(5)
N203 C208 C209 117.3(5)
N203 C208 C213 124.0(5)
C213 C208 C209 118.7(5)
C208 C209 H209 119.6
C210 C209 C208 120.9(6)
C210 C209 H209 119.6
C209 C210 H210 119.8
C209 C210 C211 120.5(6)
C211 C210 H210 119.8
C210 C211 C212 119.0(5)
C210 C211 C214 121.7(6)
C212 C211 C214 119.2(6)
C211 C212 H212 119.5
C213 C212 C211 121.1(6)
C213 C212 H212 119.5
C208 C213 H213 120.1
C212 C213 C208 119.9(6)
C212 C213 H213 120.1
C211 C214 F212 109.5(11)
F201 C214 C211 113.5(6)
F201 C214 F202 104.2(7)
F202 C214 C211 111.6(6)
F203 C214 C211 114.3(6)
F203 C214 F201 105.3(7)
F203 C214 F202 107.2(7)
F213 C214 C211 111.6(14)
F213 C214 F212 100(2)
F213 C214 F214 108(2)
F214 C214 C211 115.5(14)
F214 C214 F212 111(2)
N204 C215 C201 115.3(5)
N204 C215 H21B 108.5
N204 C215 H21C 108.5
C201 C215 H21B 108.5
C201 C215 H21C 108.5
H21B C215 H21C 107.5
O202 C216 N204 123.4(5)
O202 C216 N205 123.1(5)
N204 C216 N205 113.5(5)
C218 C217 N205 124.0(5)
C218 C217 C222 119.3(5)
C222 C217 N205 116.7(5)
C217 C218 H218 120.5
C217 C218 C219 119.0(6)
C219 C218 H218 120.5
C218 C219 H219 119.2
C220 C219 C218 121.7(6)
C220 C219 H219 119.2
C219 C220 C221 118.5(6)
C219 C220 C223 122.2(7)
C221 C220 C223 119.2(7)
C220 C221 H221 119.8
C222 C221 C220 120.4(6)
C222 C221 H221 119.8
C217 C222 H222 119.5
C221 C222 C217 121.1(6)
C221 C222 H222 119.5
F204 C223 C220 112.7(7)
F205 C223 C220 112.7(7)
F205 C223 F204 104.9(7)
F206 C223 C220 113.5(7)
F206 C223 F204 106.7(7)
F206 C223 F205 105.7(7)
C301 N301 C313 109.7(5)
C305 N301 C301 111.3(5)
C305 N301 C313 106.6(5)
C309 N301 C301 106.7(5)
C309 N301 C305 111.5(5)
C309 N301 C313 111.1(5)
N301 C301 H30A 108.3
N301 C301 H30B 108.3
H30A C301 H30B 107.4
C302 C301 N301 116.0(6)
C302 C301 H30A 108.3
C302 C301 H30B 108.3
C301 C302 H30C 109.2
C301 C302 H30D 109.2
C301 C302 C303 111.9(6)
H30C C302 H30D 107.9
C303 C302 H30C 109.2
C303 C302 H30D 109.2
C302 C303 H30E 109.0
C302 C303 H30F 109.0
H30E C303 H30F 107.8
C304 C303 C302 112.8(6)
C304 C303 H30E 109.0
C304 C303 H30F 109.0
C303 C304 H30G 109.5
C303 C304 H30H 109.5
C303 C304 H30I 109.5
H30G C304 H30H 109.5
H30G C304 H30I 109.5
H30H C304 H30I 109.5
N301 C305 H30J 108.2
N301 C305 H30K 108.2
N301 C305 C306 116.4(6)
H30J C305 H30K 107.4
C306 C305 H30J 108.2
C306 C305 H30K 108.2
C305 C306 H30L 109.2
C305 C306 H30M 109.2
H30L C306 H30M 107.9
C307 C306 C305 111.8(6)
C307 C306 H30L 109.2
C307 C306 H30M 109.2
C306 C307 H30N 109.2
C306 C307 H30O 109.2
C306 C307 C308 112.0(7)
H30N C307 H30O 107.9
C308 C307 H30N 109.2
C308 C307 H30O 109.2
C307 C308 H30P 109.5
C307 C308 H30Q 109.5
C307 C308 H30R 109.5
H30P C308 H30Q 109.5
H30P C308 H30R 109.5
H30Q C308 H30R 109.5
N301 C309 H30S 108.5
N301 C309 H30T 108.5
N301 C309 C310 115.2(6)
H30S C309 H30T 107.5
C310 C309 H30S 108.5
C310 C309 H30T 108.5
C309 C310 H31A 109.7
C309 C310 H31B 109.7
C309 C310 C311 110.0(6)
H31A C310 H31B 108.2
C311 C310 H31A 109.7
C311 C310 H31B 109.7
C310 C311 H31C 109.1
C310 C311 H31D 109.1
H31C C311 H31D 107.8
C312 C311 C310 112.6(7)
C312 C311 H31C 109.1
C312 C311 H31D 109.1
C311 C312 H31E 109.5
C311 C312 H31F 109.5
C311 C312 H31G 109.5
H31E C312 H31F 109.5
H31E C312 H31G 109.5
H31F C312 H31G 109.5
N301 C313 H31H 108.2
N301 C313 H31I 108.2
H31H C313 H31I 107.4
C314 C313 N301 116.2(6)
C314 C313 H31H 108.2
C314 C313 H31I 108.2
C313 C314 H31J 109.4
C313 C314 H31K 109.4
C313 C314 C315 111.0(6)
H31J C314 H31K 108.0
C315 C314 H31J 109.4
C315 C314 H31K 109.4
C314 C315 H31L 109.1
C314 C315 H31M 109.1
H31L C315 H31M 107.8
C316 C315 C314 112.6(6)
C316 C315 H31L 109.1
C316 C315 H31M 109.1
C315 C316 H31N 109.5
C315 C316 H31O 109.5
C315 C316 H31P 109.5
H31N C316 H31O 109.5
H31N C316 H31P 109.5
H31O C316 H31P 109.5
C401 N401 C409 111.1(6)
C401 N401 C425 111.2(11)
C405 N401 C401 106.8(6)
C405 N401 C409 110.8(7)
C405 N401 C413 112.0(6)
C413 N401 C401 113.9(6)
C413 N401 C409 102.3(6)
C429 N401 C401 99.8(8)
C429 N401 C425 106.0(12)
C429 N401 C433 126.5(13)
C433 N401 C401 98.2(9)
C433 N401 C425 113.4(14)
N401 C401 H40A 107.7
N401 C401 H40B 107.7
H40A C401 H40B 107.1
C402 C401 N401 118.6(6)
C402 C401 H40A 107.7
C402 C401 H40B 107.7
C401 C402 H40C 109.3
C401 C402 H40D 109.3
C401 C402 C403 111.5(7)
H40C C402 H40D 108.0
C403 C402 H40C 109.3
C403 C402 H40D 109.3
C402 C403 H40E 108.3
C402 C403 H40F 108.3
H40E C403 H40F 107.4
C404 C403 C402 115.9(8)
C404 C403 H40E 108.3
C404 C403 H40F 108.3
C403 C404 H40G 109.5
C403 C404 H40H 109.5
C403 C404 H40I 109.5
H40G C404 H40H 109.5
H40G C404 H40I 109.5
H40H C404 H40I 109.5
N401 C405 H40J 107.8
N401 C405 H40K 107.8
N401 C405 C406 118.0(8)
H40J C405 H40K 107.1
C406 C405 H40J 107.8
C406 C405 H40K 107.8
C405 C406 H40L 109.6
C405 C406 H40M 109.6
H40L C406 H40M 108.1
C407 C406 C405 110.2(9)
C407 C406 H40L 109.6
C407 C406 H40M 109.6
C406 C407 H40N 109.8
C406 C407 H40O 109.8
C406 C407 C408 109.3(10)
H40N C407 H40O 108.3
C408 C407 H40N 109.8
C408 C407 H40O 109.8
C407 C408 H40P 109.5
C407 C408 H40Q 109.5
C407 C408 H40R 109.5
H40P C408 H40Q 109.5
H40P C408 H40R 109.5
H40Q C408 H40R 109.5
N401 C409 H40S 107.7
N401 C409 H40T 107.7
H40S C409 H40T 107.1
C410 C409 N401 118.3(8)
C410 C409 H40S 107.7
C410 C409 H40T 107.7
C409 C410 H41A 108.4
C409 C410 H41B 108.4
C409 C410 C411 115.4(8)
H41A C410 H41B 107.5
C411 C410 H41A 108.4
C411 C410 H41B 108.4
C410 C411 H41C 108.2
C410 C411 H41D 108.2
H41C C411 H41D 107.4
C412 C411 C410 116.2(9)
C412 C411 H41C 108.2
C412 C411 H41D 108.2
C411 C412 H41E 109.5
C411 C412 H41F 109.5
C411 C412 H41G 109.5
H41E C412 H41F 109.5
H41E C412 H41G 109.5
H41F C412 H41G 109.5
N401 C413 H41H 107.3
N401 C413 H41I 107.3
H41H C413 H41I 106.9
C414 C413 N401 119.9(7)
C414 C413 H41H 107.3
C414 C413 H41I 107.3
C413 C414 H41J 109.2
C413 C414 H41K 109.2
H41J C414 H41K 107.9
C415 C414 C413 112.0(9)
C415 C414 H41J 109.2
C415 C414 H41K 109.2
C414 C415 H41L 108.6
C414 C415 H41M 108.6
C414 C415 C416 114.6(13)
H41L C415 H41M 107.6
C416 C415 H41L 108.6
C416 C415 H41M 108.6
C415 C416 H41N 109.5
C415 C416 H41O 109.5
C415 C416 H41P 109.5
H41N C416 H41O 109.5
H41N C416 H41P 109.5
H41O C416 H41P 109.5
N401 C425 H42A 106.2
N401 C425 H42B 106.2
H42A C425 H42B 106.4
C426 C425 N401 124.7(17)
C426 C425 H42A 106.2
C426 C425 H42B 106.2
C425 C426 H42C 108.2
C425 C426 H42D 108.2
C425 C426 C427 116.2(18)
H42C C426 H42D 107.4
C427 C426 H42C 108.2
C427 C426 H42D 108.2
C426 C427 H42E 110.6
C426 C427 H42F 110.6
C426 C427 C428 105.6(18)
H42E C427 H42F 108.7
C428 C427 H42E 110.6
C428 C427 H42F 110.6
C427 C428 H42G 109.5
C427 C428 H42H 109.5
C427 C428 H42I 109.5
H42G C428 H42H 109.5
H42G C428 H42I 109.5
H42H C428 H42I 109.5
N401 C429 H42J 106.8
N401 C429 H42K 106.8
H42J C429 H42K 106.6
C430 C429 N401 122.2(16)
C430 C429 H42J 106.8
C430 C429 H42K 106.8
C429 C430 H43A 109.5
C429 C430 H43B 109.5
C429 C430 C431 110.5(16)
H43A C430 H43B 108.1
C431 C430 H43A 109.5
C431 C430 H43B 109.5
C430 C431 H43C 104.9
C430 C431 H43D 104.9
H43C C431 H43D 105.8
C432 C431 C430 130(2)
C432 C431 H43C 104.9
C432 C431 H43D 104.9
C431 C432 H43E 109.5
C431 C432 H43F 109.5
C431 C432 H43G 109.5
H43E C432 H43F 109.5
H43E C432 H43G 109.5
H43F C432 H43G 109.5
N401 C433 H43H 108.5
N401 C433 H43I 108.5
H43H C433 H43I 107.5
C434 C433 N401 115.2(16)
C434 C433 H43H 108.5
C434 C433 H43I 108.5
C433 C434 H43J 111.2
C433 C434 H43K 111.2
C433 C434 C435 102.7(17)
H43J C434 H43K 109.1
C435 C434 H43J 111.2
C435 C434 H43K 111.2
C434 C435 H43L 109.6
C434 C435 H43M 109.6
C434 C435 C436 110(2)
H43L C435 H43M 108.1
C436 C435 H43L 109.6
C436 C435 H43M 109.6
C435 C436 H43N 109.5
C435 C436 H43O 109.5
C435 C436 H43P 109.5
H43N C436 H43O 109.5
H43N C436 H43P 109.5
H43O C436 H43P 109.5
O502 S501 O501 107.9(3)
O503 S501 O501 111.4(3)
O503 S501 O502 108.4(4)
O503 S501 O504 110.1(3)
O504 S501 O501 109.5(3)
O504 S501 O502 109.5(4)
H60A O601 H60B 109.3
H61A O611 H61B 109.4

loop_
_geom_bond_atom_site_label_1
_geom_bond_atom_site_label_2
_geom_bond_distance
O1 C7 1.207(7)
O2 C16 1.231(9)
N1 C1 1.341(8)
N1 C5 1.348(8)
N2 H2 0.880(2)
N2 C6 1.463(7)
N2 C7 1.372(8)
N3 H3 0.880(2)
N3 C7 1.372(7)
N3 C8 1.428(7)
N4 H4 0.880(2)
N4 C15 1.447(9)
N4 C16 1.352(8)
N5 H5A 0.8800
N5 H5B 0.8800
N5 C16 1.390(9)
N5 C17 1.409(9)
N5 C17A 1.405(15)
C1 C2 1.402(9)
C1 C15 1.509(9)
C2 H2A 0.9500
C2 C3 1.386(9)
C3 H3A 0.9500
C3 C4 1.387(9)
C4 H4A 0.9500
C4 C5 1.374(8)
C5 C6 1.508(9)
C6 H6A 0.9900
C6 H6B 0.9900
C8 C9 1.390(7)
C8 C13 1.400(7)
C9 H9 0.9500
C9 C10 1.400(7)
C10 H10 0.9500
C10 C11 1.387(7)
C11 C12 1.397(7)
C11 C14 1.500(7)
C12 H12 0.9500
C12 C13 1.387(7)
C13 H13 0.9500
C14 F1 1.344(7)
C14 F2 1.339(6)
C14 F3 1.340(7)
C15 H15A 0.9900
C15 H15B 0.9900
C17 C18 1.416(10)
C17 C22 1.393(10)
C18 H18 0.9500
C18 C19 1.371(10)
C19 H19 0.9500
C19 C20 1.393(10)
C20 C21 1.419(11)
C20 C23 1.495(10)
C21 H21 0.9500
C21 C22 1.389(10)
C22 H22 0.9500
C23 F4 1.392(13)
C23 F5 1.328(12)
C23 F6 1.296(11)
C17A C18A 1.402(15)
C17A C22A 1.386(15)
C18A H18A 0.9500
C18A C19A 1.382(14)
C19A H19A 0.9500
C19A C20A 1.381(15)
C20A C21A 1.410(15)
C20A C23A 1.500(14)
C21A H21A 0.9500
C21A C22A 1.399(14)
C22A H22A 0.9500
C23A F4A 1.362(16)
C23A F5A 1.331(15)
C23A F6A 1.335(16)
O101 C107 1.232(6)
O102 C116 1.221(8)
N101 C101 1.337(8)
N101 C105 1.357(7)
N102 H102 0.880(2)
N102 C106 1.449(7)
N102 C107 1.345(7)
N103 H103 0.880(2)
N103 C107 1.380(7)
N103 C108 1.384(7)
N104 H104 0.880(2)
N104 C115 1.448(9)
N104 C116 1.363(8)
N105 H105 0.8800
N105 H10A 0.8800
N105 C116 1.373(10)
N105 C117 1.465(12)
N105 C137 1.382(13)
C101 C102 1.389(9)
C101 C115 1.533(9)
C102 H10B 0.9500
C102 C103 1.381(9)
C103 H10C 0.9500
C103 C104 1.366(9)
C104 H10D 0.9500
C104 C105 1.388(8)
C105 C106 1.512(8)
C106 H10E 0.9900
C106 H10F 0.9900
C108 C109 1.395(8)
C108 C113 1.406(8)
C109 H109 0.9500
C109 C110 1.384(8)
C110 H110 0.9500
C110 C111 1.401(8)
C111 C112 1.380(8)
C111 C114 1.489(8)
C112 H112 0.9500
C112 C113 1.382(8)
C113 H113 0.9500
C114 F101 1.330(9)
C114 F102 1.344(8)
C114 F103 1.328(8)
C115 H11A 0.9900
C115 H11B 0.9900
C117 C118 1.400(12)
C117 C122 1.390(11)
C118 H118 0.9500
C118 C119 1.376(11)
C119 H119 0.9500
C119 C120 1.375(11)
C120 C121 1.403(12)
C120 C123 1.498(11)
C121 H121 0.9500
C121 C122 1.410(12)
C122 H122 0.9500
C123 F104 1.359(13)
C123 F105 1.310(12)
C123 F106 1.317(12)
C137 C138 1.392(14)
C137 C142 1.370(14)
C138 H138 0.9500
C138 C139 1.387(13)
C139 H139 0.9500
C139 C140 1.381(14)
C140 C141 1.413(14)
C140 C143 1.500(13)
C141 H141 0.9500
C141 C142 1.396(13)
C142 H142 0.9500
C143 F114 1.368(15)
C143 F115 1.341(14)
C143 F116 1.310(15)
O201 C207 1.231(7)
O202 C216 1.232(7)
N201 C201 1.349(7)
N201 C205 1.341(7)
N202 H202 0.880(2)
N202 C206 1.446(7)
N202 C207 1.355(7)
N203 H203 0.880(2)
N203 C207 1.394(7)
N203 C208 1.386(7)
N204 H204 0.880(2)
N204 C215 1.442(7)
N204 C216 1.356(7)
N205 H205 0.880(2)
N205 C216 1.392(7)
N205 C217 1.400(7)
C201 C202 1.387(8)
C201 C215 1.508(8)
C202 H20A 0.9500
C202 C203 1.377(8)
C203 H20B 0.9500
C203 C204 1.387(8)
C204 H20C 0.9500
C204 C205 1.402(8)
C205 C206 1.511(8)
C206 H20D 0.9900
C206 H20E 0.9900
C208 C209 1.402(7)
C208 C213 1.401(7)
C209 H209 0.9500
C209 C210 1.375(7)
C210 H210 0.9500
C210 C211 1.382(8)
C211 C212 1.400(8)
C211 C214 1.483(8)
C212 H212 0.9500
C212 C213 1.376(7)
C213 H213 0.9500
C214 F201 1.338(9)
C214 F202 1.356(8)
C214 F203 1.288(8)
C214 F212 1.50(3)
C214 F213 1.29(3)
C214 F214 1.32(3)
C215 H21B 0.9900
C215 H21C 0.9900
C217 C218 1.395(8)
C217 C222 1.397(8)
C218 H218 0.9500
C218 C219 1.403(8)
C219 H219 0.9500
C219 C220 1.386(9)
C220 C221 1.399(9)
C220 C223 1.483(9)
C221 H221 0.9500
C221 C222 1.379(8)
C222 H222 0.9500
C223 F204 1.340(10)
C223 F205 1.334(9)
C223 F206 1.332(9)
N301 C301 1.526(8)
N301 C305 1.516(9)
N301 C309 1.509(8)
N301 C313 1.551(8)
C301 H30A 0.9900
C301 H30B 0.9900
C301 C302 1.482(9)
C302 H30C 0.9900
C302 H30D 0.9900
C302 C303 1.547(9)
C303 H30E 0.9900
C303 H30F 0.9900
C303 C304 1.494(9)
C304 H30G 0.9800
C304 H30H 0.9800
C304 H30I 0.9800
C305 H30J 0.9900
C305 H30K 0.9900
C305 C306 1.539(10)
C306 H30L 0.9900
C306 H30M 0.9900
C306 C307 1.501(10)
C307 H30N 0.9900
C307 H30O 0.9900
C307 C308 1.526(10)
C308 H30P 0.9800
C308 H30Q 0.9800
C308 H30R 0.9800
C309 H30S 0.9900
C309 H30T 0.9900
C309 C310 1.512(9)
C310 H31A 0.9900
C310 H31B 0.9900
C310 C311 1.548(10)
C311 H31C 0.9900
C311 H31D 0.9900
C311 C312 1.501(10)
C312 H31E 0.9800
C312 H31F 0.9800
C312 H31G 0.9800
C313 H31H 0.9900
C313 H31I 0.9900
C313 C314 1.501(10)
C314 H31J 0.9900
C314 H31K 0.9900
C314 C315 1.556(10)
C315 H31L 0.9900
C315 H31M 0.9900
C315 C316 1.514(10)
C316 H31N 0.9800
C316 H31O 0.9800
C316 H31P 0.9800
N401 C401 1.528(8)
N401 C405 1.464(9)
N401 C409 1.592(9)
N401 C413 1.525(9)
N401 C425 1.534(13)
N401 C429 1.519(12)
N401 C433 1.521(13)
C401 H40A 0.9900
C401 H40B 0.9900
C401 C402 1.477(9)
C402 H40C 0.9900
C402 H40D 0.9900
C402 C403 1.524(11)
C403 H40E 0.9900
C403 H40F 0.9900
C403 C404 1.488(12)
C404 H40G 0.9800
C404 H40H 0.9800
C404 H40I 0.9800
C405 H40J 0.9900
C405 H40K 0.9900
C405 C406 1.514(13)
C406 H40L 0.9900
C406 H40M 0.9900
C406 C407 1.510(13)
C407 H40N 0.9900
C407 H40O 0.9900
C407 C408 1.597(16)
C408 H40P 0.9800
C408 H40Q 0.9800
C408 H40R 0.9800
C409 H40S 0.9900
C409 H40T 0.9900
C409 C410 1.443(11)
C410 H41A 0.9900
C410 H41B 0.9900
C410 C411 1.525(12)
C411 H41C 0.9900
C411 H41D 0.9900
C411 C412 1.475(13)
C412 H41E 0.9800
C412 H41F 0.9800
C412 H41G 0.9800
C413 H41H 0.9900
C413 H41I 0.9900
C413 C414 1.493(12)
C414 H41J 0.9900
C414 H41K 0.9900
C414 C415 1.491(15)
C415 H41L 0.9900
C415 H41M 0.9900
C415 C416 1.509(18)
C416 H41N 0.9800
C416 H41O 0.9800
C416 H41P 0.9800
C425 H42A 0.9900
C425 H42B 0.9900
C425 C426 1.447(19)
C426 H42C 0.9900
C426 H42D 0.9900
C426 C427 1.55(2)
C427 H42E 0.9900
C427 H42F 0.9900
C427 C428 1.59(2)
C428 H42G 0.9800
C428 H42H 0.9800
C428 H42I 0.9800
C429 H42J 0.9900
C429 H42K 0.9900
C429 C430 1.405(18)
C430 H43A 0.9900
C430 H43B 0.9900
C430 C431 1.501(18)
C431 H43C 0.9900
C431 H43D 0.9900
C431 C432 1.42(2)
C432 H43E 0.9800
C432 H43F 0.9800
C432 H43G 0.9800
C433 H43H 0.9900
C433 H43I 0.9900
C433 C434 1.457(19)
C434 H43J 0.9900
C434 H43K 0.9900
C434 C435 1.48(2)
C435 H43L 0.9900
C435 H43M 0.9900
C435 C436 1.50(2)
C436 H43N 0.9800
C436 H43O 0.9800
C436 H43P 0.9800
S501 O501 1.474(4)
S501 O502 1.451(6)
S501 O503 1.437(5)
S501 O504 1.439(5)
O601 H60A 0.8514
O601 H60B 0.8504
O611 H61A 0.8503
O611 H61B 0.8500

loop_
_geom_hbond_atom_site_label_D
_geom_hbond_atom_site_label_H
_geom_hbond_atom_site_label_A
_geom_hbond_distance_DH
_geom_hbond_distance_HA
_geom_hbond_distance_DA
_geom_hbond_angle_DHA
_geom_hbond_site_symmetry_A
N2 H2 O503 0.880(2) 2.287(17) 3.146(7) 165(5) 2_645
N3 H3 O504 0.880(2) 2.008(18) 2.862(7) 163(5) 2_645
N4 H4 O503 0.880(2) 2.437(18) 3.299(9) 167(6) 2_645
N5 H5B S501 0.88 2.81 3.595(7) 149.4 2_645
N5 H5B O501 0.88 2.58 3.156(8) 123.8 2_645
N5 H5B O504 0.88 2.48 3.357(9) 179.3 2_645
N102 H102 O502 0.880(2) 2.22(3) 3.038(7) 154(5) 3_666
N103 H103 S501 0.880(2) 2.830(11) 3.700(5) 170(5) 3_666
N103 H103 O502 0.880(2) 2.01(3) 2.830(7) 155(6) 3_666
N104 H104 O502 0.880(2) 2.290(12) 3.111(8) 155(2) 3_666
N105 H105 O502 0.88 1.99 2.864(8) 173.3 3_666
N105 H10A S501 0.88 2.81 3.611(7) 152.1 3_666
N105 H10A O501 0.88 2.66 3.211(8) 121.8 3_666
N202 H202 O501 0.880(2) 2.04(2) 2.885(6) 161(5) 1_545
N203 H203 O503 0.880(2) 2.100(11) 2.973(6) 172(6) 1_545
N204 H204 O501 0.880(2) 2.021(14) 2.882(6) 166(5) 3_766
N205 H205 S501 0.880(2) 2.982(7) 3.860(5) 176(5) 3_766
N205 H205 O501 0.880(2) 2.30(2) 3.121(7) 155(4) 3_766
O601 H60A O102 0.85 1.76 2.601(11) 166.9 .
O601 H60B O2 0.85 2.15 2.995(11) 169.7 4_576
O611 H61A O2 0.85 1.78 2.588(14) 158.7 4_576
O611 H61B O102 0.85 2.06 2.895(15) 165.9 .

loop_
_geom_torsion_atom_site_label_1
_geom_torsion_atom_site_label_2
_geom_torsion_atom_site_label_3
_geom_torsion_atom_site_label_4
_geom_torsion
N1 C1 C2 C3 0.8(10)
N1 C1 C15 N4 -3.1(8)
N1 C5 C6 N2 -3.1(9)
N3 C8 C9 C10 -179.4(6)
N3 C8 C13 C12 179.9(6)
N5 C17 C18 C19 179.3(11)
N5 C17 C22 C21 -178.2(10)
N5 C17A C18A C19A 175(3)
N5 C17A C22A C21A -176(4)
C1 N1 C5 C4 1.3(9)
C1 N1 C5 C6 -176.8(6)
C1 C2 C3 C4 0.4(10)
C2 C1 C15 N4 175.9(6)
C2 C3 C4 C5 -0.7(10)
C3 C4 C5 N1 -0.2(10)
C3 C4 C5 C6 177.9(6)
C4 C5 C6 N2 178.8(6)
C5 N1 C1 C2 -1.6(9)
C5 N1 C1 C15 177.4(6)
C6 N2 C7 O1 -7.3(9)
C6 N2 C7 N3 173.6(5)
C7 N2 C6 C5 -97.5(7)
C7 N3 C8 C9 -8.6(10)
C7 N3 C8 C13 172.7(6)
C8 N3 C7 O1 -5.0(10)
C8 N3 C7 N2 174.1(5)
C8 C9 C10 C11 0.2(10)
C9 C8 C13 C12 1.1(9)
C9 C10 C11 C12 -0.1(10)
C9 C10 C11 C14 -178.5(6)
C10 C11 C12 C13 0.4(10)
C10 C11 C14 F1 82.7(7)
C10 C11 C14 F2 -36.3(9)
C10 C11 C14 F3 -156.5(6)
C11 C12 C13 C8 -0.9(10)
C12 C11 C14 F1 -95.7(7)
C12 C11 C14 F2 145.2(6)
C12 C11 C14 F3 25.0(9)
C13 C8 C9 C10 -0.7(9)
C14 C11 C12 C13 178.9(6)
C15 N4 C16 O2 -3.4(10)
C15 N4 C16 N5 177.1(6)
C15 C1 C2 C3 -178.2(6)
C16 N4 C15 C1 174.4(6)
C16 N5 C17 C18 -166.2(9)
C16 N5 C17 C22 14(2)
C16 N5 C17A C18A 171(2)
C16 N5 C17A C22A -17(6)
C17 N5 C16 O2 -3.7(14)
C17 N5 C16 N4 175.8(11)
C17 N5 C17A C18A 0(5)
C17 N5 C17A C22A 171(12)
C17 C18 C19 C20 2.2(18)
C18 C17 C22 C21 1.6(19)
C18 C19 C20 C21 -4.9(18)
C18 C19 C20 C23 -177.8(12)
C19 C20 C21 C22 6.0(17)
C19 C20 C23 F4 109.4(14)
C19 C20 C23 F5 -13.9(19)
C19 C20 C23 F6 -137.2(14)
C20 C21 C22 C17 -4.4(16)
C21 C20 C23 F4 -63.5(15)
C21 C20 C23 F5 173.1(12)
C21 C20 C23 F6 49.8(18)
C22 C17 C18 C19 -0.5(19)
C23 C20 C21 C22 179.1(10)
C17A N5 C16 O2 -7(2)
C17A N5 C16 N4 172(2)
C17A N5 C17 C18 -156(8)
C17A N5 C17 C22 24(6)
C17A C18A C19A C20A 9(5)
C18A C17A C22A C21A -5(6)
C18A C19A C20A C21A -16(5)
C18A C19A C20A C23A 171(3)
C19A C20A C21A C22A 14(5)
C19A C20A C23A F4A -33(4)
C19A C20A C23A F5A -155(3)
C19A C20A C23A F6A 81(4)
C20A C21A C22A C17A -3(5)
C21A C20A C23A F4A 155(3)
C21A C20A C23A F5A 33(4)
C21A C20A C23A F6A -92(4)
C22A C17A C18A C19A 2(6)
C23A C20A C21A C22A -174(3)
N101 C101 C102 C103 -0.3(11)
N101 C101 C115 N104 7.4(9)
N101 C105 C106 N102 -2.5(8)
N103 C108 C109 C110 178.1(6)
N103 C108 C113 C112 -178.7(6)
N105 C117 C118 C119 -175.1(16)
N105 C117 C122 C121 174.0(15)
N105 C137 C138 C139 179(2)
N105 C137 C142 C141 -178(2)
C101 N101 C105 C104 -2.3(9)
C101 N101 C105 C106 176.4(6)
C101 C102 C103 C104 -0.3(11)
C102 C101 C115 N104 -173.9(6)
C102 C103 C104 C105 -0.4(10)
C103 C104 C105 N101 1.8(10)
C103 C104 C105 C106 -176.8(6)
C104 C105 C106 N102 176.1(6)
C105 N101 C101 C102 1.5(9)
C105 N101 C101 C115 -179.9(6)
C106 N102 C107 O101 5.9(10)
C106 N102 C107 N103 -172.9(6)
C107 N102 C106 C105 127.8(6)
C107 N103 C108 C109 14.5(11)
C107 N103 C108 C113 -166.2(6)
C108 N103 C107 O101 10.8(11)
C108 N103 C107 N102 -170.4(6)
C108 C109 C110 C111 1.8(10)
C109 C108 C113 C112 0.7(10)
C109 C110 C111 C112 -1.8(10)
C109 C110 C111 C114 -178.6(7)
C110 C111 C112 C113 1.3(10)
C110 C111 C114 F101 113.9(7)
C110 C111 C114 F102 -4.7(10)
C110 C111 C114 F103 -125.6(7)
C111 C112 C113 C108 -0.7(10)
C112 C111 C114 F101 -62.9(9)
C112 C111 C114 F102 178.4(6)
C112 C111 C114 F103 57.5(9)
C113 C108 C109 C110 -1.2(10)
C114 C111 C112 C113 178.2(7)
C115 N104 C116 O102 2.9(11)
C115 N104 C116 N105 -176.2(6)
C115 C101 C102 C103 -178.8(6)
C116 N104 C115 C101 -175.6(6)
C116 N105 C117 C118 172.9(11)
C116 N105 C117 C122 -3(2)
C116 N105 C137 C138 176.5(13)
C116 N105 C137 C142 -7(3)
C117 N105 C116 O102 5.2(17)
C117 N105 C116 N104 -175.6(13)
C117 N105 C137 C138 -6(3)
C117 N105 C137 C142 170(6)
C117 C118 C119 C120 -1(2)
C118 C117 C122 C121 -2(2)
C118 C119 C120 C121 2(2)
C118 C119 C120 C123 -179.6(14)
C119 C120 C121 C122 -3(2)
C119 C120 C123 F104 32.1(17)
C119 C120 C123 F105 -79.9(16)
C119 C120 C123 F106 155.6(13)
C120 C121 C122 C117 3(2)
C121 C120 C123 F104 -149.6(12)
C121 C120 C123 F105 98.4(14)
C121 C120 C123 F106 -26.1(19)
C122 C117 C118 C119 1(2)
C123 C120 C121 C122 178.5(13)
C137 N105 C116 O102 6.9(15)
C137 N105 C116 N104 -173.9(13)
C137 N105 C117 C118 169(5)
C137 N105 C117 C122 -7(3)
C137 C138 C139 C140 -2(3)
C138 C137 C142 C141 -2(3)
C138 C139 C140 C141 1(3)
C138 C139 C140 C143 177.4(19)
C139 C140 C141 C142 -1(3)
C139 C140 C143 F114 56(3)
C139 C140 C143 F115 -66(3)
C139 C140 C143 F116 177.2(19)
C140 C141 C142 C137 2(3)
C141 C140 C143 F114 -128(2)
C141 C140 C143 F115 111(2)
C141 C140 C143 F116 -6(3)
C142 C137 C138 C139 2(3)
C143 C140 C141 C142 -177.5(19)
N201 C201 C202 C203 -0.7(9)
N201 C201 C215 N204 176.5(5)
N201 C205 C206 N202 -160.4(5)
N203 C208 C209 C210 179.8(6)
N203 C208 C213 C212 -179.5(7)
N205 C217 C218 C219 179.7(6)
N205 C217 C222 C221 179.1(6)
C201 N201 C205 C204 -0.7(8)
C201 N201 C205 C206 -179.7(5)
C201 C202 C203 C204 1.0(9)
C202 C201 C215 N204 -2.6(9)
C202 C203 C204 C205 -1.0(9)
C203 C204 C205 N201 0.9(8)
C203 C204 C205 C206 179.9(5)
C204 C205 C206 N202 20.5(8)
C205 N201 C201 C202 0.6(8)
C205 N201 C201 C215 -178.5(5)
C206 N202 C207 O201 -6.1(9)
C206 N202 C207 N203 174.4(5)
C207 N202 C206 C205 73.7(7)
C207 N203 C208 C209 179.4(6)
C207 N203 C208 C213 -1.7(11)
C208 N203 C207 O201 -7.4(11)
C208 N203 C207 N202 172.0(6)
C208 C209 C210 C211 0.0(10)
C209 C208 C213 C212 -0.7(10)
C209 C210 C211 C212 -1.1(10)
C209 C210 C211 C214 178.7(6)
C210 C211 C212 C213 1.3(11)
C210 C211 C214 F201 16.9(11)
C210 C211 C214 F202 134.4(8)
C210 C211 C214 F203 -103.8(9)
C210 C211 C214 F212 -42(2)
C210 C211 C214 F213 68(2)
C210 C211 C214 F214 -168(2)
C211 C212 C213 C208 -0.4(11)
C212 C211 C214 F201 -163.3(8)
C212 C211 C214 F202 -45.9(11)
C212 C211 C214 F203 75.9(9)
C212 C211 C214 F212 137.5(18)
C212 C211 C214 F213 -113(2)
C212 C211 C214 F214 12(2)
C213 C208 C209 C210 0.9(10)
C214 C211 C212 C213 -178.5(7)
C215 N204 C216 O202 6.4(10)
C215 N204 C216 N205 -172.9(5)
C215 C201 C202 C203 178.3(6)
C216 N204 C215 C201 -84.0(7)
C216 N205 C217 C218 5.6(11)
C216 N205 C217 C222 -175.2(6)
C217 N205 C216 O202 6.3(11)
C217 N205 C216 N204 -174.4(6)
C217 C218 C219 C220 0.5(11)
C218 C217 C222 C221 -1.6(10)
C218 C219 C220 C221 -0.3(11)
C218 C219 C220 C223 -177.6(7)
C219 C220 C221 C222 -0.8(10)
C219 C220 C223 F204 -28.0(11)
C219 C220 C223 F205 -146.4(8)
C219 C220 C223 F206 93.5(10)
C220 C221 C222 C217 1.8(10)
C221 C220 C223 F204 154.8(7)
C221 C220 C223 F205 36.4(11)
C221 C220 C223 F206 -83.8(9)
C222 C217 C218 C219 0.4(10)
C223 C220 C221 C222 176.5(7)
N301 C301 C302 C303 170.8(6)
N301 C305 C306 C307 -175.0(6)
N301 C309 C310 C311 170.9(6)
N301 C313 C314 C315 -163.3(6)
C301 N301 C305 C306 -53.0(8)
C301 N301 C309 C310 178.2(6)
C301 N301 C313 C314 65.6(7)
C301 C302 C303 C304 58.3(8)
C305 N301 C301 C302 -57.3(8)
C305 N301 C309 C310 56.5(8)
C305 N301 C313 C314 -173.8(6)
C305 C306 C307 C308 -174.7(6)
C309 N301 C301 C302 -179.1(6)
C309 N301 C305 C306 66.1(8)
C309 N301 C313 C314 -52.2(7)
C309 C310 C311 C312 -75.8(9)
C313 N301 C301 C302 60.4(8)
C313 N301 C305 C306 -172.5(6)
C313 N301 C309 C310 -62.3(8)
C313 C314 C315 C316 75.7(8)
N401 C401 C402 C403 -177.9(7)
N401 C405 C406 C407 -172.9(9)
N401 C409 C410 C411 170.2(8)
N401 C413 C414 C415 179.3(12)
N401 C425 C426 C427 159(2)
N401 C429 C430 C431 -148.3(17)
N401 C433 C434 C435 167.4(18)
C401 N401 C405 C406 175.7(8)
C401 N401 C409 C410 -67.6(10)
C401 N401 C413 C414 -61.0(10)
C401 N401 C425 C426 72(3)
C401 N401 C429 C430 160.3(18)
C401 N401 C433 C434 178(2)
C401 C402 C403 C404 -176.6(9)
C405 N401 C401 C402 83.9(8)
C405 N401 C409 C410 50.9(11)
C405 N401 C413 C414 177.7(9)
C405 N401 C425 C426 -22(2)
C405 N401 C429 C430 -96(2)
C405 N401 C433 C434 21(4)
C405 C406 C407 C408 -67.6(13)
C409 N401 C401 C402 -155.2(7)
C409 N401 C405 C406 54.7(11)
C409 N401 C413 C414 59.0(10)
C409 N401 C425 C426 -96(3)
C409 N401 C429 C430 51.5(18)
C409 N401 C433 C434 -73(2)
C409 C410 C411 C412 175.6(9)
C413 N401 C401 C402 -40.3(9)
C413 N401 C405 C406 -58.9(11)
C413 N401 C409 C410 170.5(8)
C413 N401 C425 C426 180(3)
C413 N401 C429 C430 -11(3)
C413 N401 C433 C434 62(2)
C413 C414 C415 C416 -179.9(18)
C425 N401 C401 C402 33.8(12)
C425 N401 C405 C406 -80.5(17)
C425 N401 C409 C410 100.1(16)
C425 N401 C413 C414 -165.2(14)
C425 N401 C429 C430 -84(2)
C425 N401 C433 C434 60(3)
C425 C426 C427 C428 172(3)
C429 N401 C401 C402 145.4(10)
C429 N401 C405 C406 83.9(12)
C429 N401 C409 C410 21.0(11)
C429 N401 C413 C414 109.1(17)
C429 N401 C425 C426 -36(3)
C429 N401 C433 C434 -73(3)
C429 C430 C431 C432 67(3)
C433 N401 C401 C402 -85.2(13)
C433 N401 C405 C406 -28(3)
C433 N401 C409 C410 -158.2(14)
C433 N401 C413 C414 16.6(13)
C433 N401 C425 C426 -179(2)
C433 N401 C429 C430 52(3)
C433 C434 C435 C436 84(3)
